data_4125461
loop_
_publ_author_name
'Zhang, Long'
'Lin, Lin'
'Liu, Dong'
'Lin, Yue-Jian'
'Li, Zhen-Hua'
'Jin, Guo-Xin'

_publ_section_title
;
 Stacking Interactions Induced Selective Conformation of Discrete Aromatic
 Arrays and Borromean Rings.
;
_journal_issue 4
_journal_name_full 'Journal of the American Chemical Society'
_journal_page_first 1653
_journal_page_last 1660
_journal_paper_doi 10.1021/jacs.6b11968
_journal_volume 139
_journal_year 2017
_chemical_formula_sum 'C116 H144 F12 N8 O38 Rh4 S4'
_chemical_formula_weight 3026.26
_chemical_name_systematic
; 
 ? 
;
_space_group_crystal_system monoclinic
_space_group_IT_number 14
_space_group_name_Hall '-P 2yn'
_space_group_name_H-M_alt 'P 1 21/n 1'
_symmetry_space_group_name_Hall '-P 2yn'
_symmetry_space_group_name_H-M 'P 1 21/n 1'
_atom_sites_solution_hydrogens mixed
_audit_creation_method SHELXL-2013
_cell_angle_alpha 90
_cell_angle_beta 112.2800(10)
_cell_angle_gamma 90
_cell_formula_units_Z 4
_cell_length_a 27.5131(9)
_cell_length_b 16.0386(5)
_cell_length_c 34.0114(11)
_cell_measurement_reflns_used 9572
_cell_measurement_temperature 173(2)
_cell_measurement_theta_max 68.26
_cell_measurement_theta_min 3.80
_cell_volume 13887.8(8)
_computing_cell_refinement 'Bruker SMART'
_computing_data_collection 'Bruker SMART'
_computing_data_reduction 'Bruker SAINT'
_computing_molecular_graphics 'Bruker SHELXTL'
_computing_publication_material 'Bruker SHELXTL'
_computing_structure_refinement 'SHELXL-2013 (Sheldrick, 2013)'
_computing_structure_solution 'Bruker SHELXTL'
_diffrn_ambient_temperature 173(2)
_diffrn_measured_fraction_theta_full 0.963
_diffrn_measured_fraction_theta_max 0.963
_diffrn_measurement_device_type 'CCD area detector'
_diffrn_measurement_method 'phi and omega scans'
_diffrn_radiation_type CuK\a
_diffrn_radiation_wavelength 1.54178
_diffrn_reflns_av_R_equivalents 0.0448
_diffrn_reflns_av_unetI/netI 0.0420
_diffrn_reflns_Laue_measured_fraction_full 0.963
_diffrn_reflns_Laue_measured_fraction_max 0.963
_diffrn_reflns_limit_h_max 33
_diffrn_reflns_limit_h_min -33
_diffrn_reflns_limit_k_max 19
_diffrn_reflns_limit_k_min -19
_diffrn_reflns_limit_l_max 40
_diffrn_reflns_limit_l_min -40
_diffrn_reflns_number 81459
_diffrn_reflns_point_group_measured_fraction_full 0.963
_diffrn_reflns_point_group_measured_fraction_max 0.963
_diffrn_reflns_theta_full 67.679
_diffrn_reflns_theta_max 67.998
_diffrn_reflns_theta_min 2.808
_exptl_absorpt_coefficient_mu 5.142
_exptl_absorpt_correction_T_max 0.753
_exptl_absorpt_correction_T_min 0.439
_exptl_absorpt_correction_type multi-scan
_exptl_absorpt_process_details sadabs
_exptl_crystal_colour 'dark red'
_exptl_crystal_density_diffrn 1.447
_exptl_crystal_description block
_exptl_crystal_F_000 6208
_exptl_crystal_size_max 0.250
_exptl_crystal_size_mid 0.220
_exptl_crystal_size_min 0.180
_platon_squeeze_details
; 
 In asymmetric unit of this data, there were disordered 
 anion and solvents (one triflate anion, five methanol and 
 two water molecules) which could not be restrained properly. 
 Therefore, SQUEEZE algorithm was used to omit them. 
;
_refine_diff_density_max 2.470
_refine_diff_density_min -1.228
_refine_diff_density_rms 0.125
_refine_ls_extinction_method none
_refine_ls_goodness_of_fit_ref 1.082
_refine_ls_hydrogen_treatment mixed
_refine_ls_matrix_type full
_refine_ls_number_parameters 1491
_refine_ls_number_reflns 24347
_refine_ls_number_restraints 317
_refine_ls_restrained_S_all 1.094
_refine_ls_R_factor_all 0.0818
_refine_ls_R_factor_gt 0.0705
_refine_ls_shift/su_max 0.005
_refine_ls_shift/su_mean 0.000
_refine_ls_structure_factor_coef Fsqd
_refine_ls_weighting_details
; 
 w=1/[\s^2^(Fo^2^)+(0.1260P)^2^+29.6527P] 
 where P=(Fo^2^+2Fc^2^)/3 
;
_refine_ls_weighting_scheme calc
_refine_ls_wR_factor_gt 0.2045
_refine_ls_wR_factor_ref 0.2152
_reflns_Friedel_coverage 0.000
_reflns_number_gt 19356
_reflns_number_total 24347
_reflns_threshold_expression 'I > 2\s(I)'
_cod_data_source_file ja6b11968_si_004.cif
_cod_data_source_block 5
_cod_depositor_comments 'Adding full bibliography for 4125454--4125461.cif.'
_cod_database_code 4125461
_shelx_space_group_comment
; 
The symmetry employed for this shelxl refinement is uniquely defined 
by the following loop, which should always be used as a source of 
symmetry information in preference to the above space-group names. 
They are only intended as comments. 
;
_shelx_estimated_absorpt_t_min 0.360
_shelx_estimated_absorpt_t_max 0.458
_shelxl_version_number 2013-2

loop_
_space_group_symop_operation_xyz
'x, y, z'
'-x+1/2, y+1/2, -z+1/2'
'-x, -y, -z'
'x-1/2, -y-1/2, z-1/2'

loop_
_atom_site_label
_atom_site_type_symbol
_atom_site_fract_x
_atom_site_fract_y
_atom_site_fract_z
_atom_site_U_iso_or_equiv
_atom_site_adp_type
_atom_site_occupancy
_atom_site_site_symmetry_order
_atom_site_calc_flag
_atom_site_refinement_flags_posn
_atom_site_refinement_flags_adp
_atom_site_refinement_flags_occupancy
_atom_site_disorder_assembly
_atom_site_disorder_group
Rh1 Rh 0.73638(2) 0.05918(3) 0.03835(2) 0.03577(12) Uani 1 1 d . . . . .
Rh2 Rh 0.68671(2) 0.90794(3) 0.23332(2) 0.03794(12) Uani 1 1 d . . . . .
Rh3 Rh 0.17812(2) 0.34914(3) 0.23360(2) 0.03847(12) Uani 1 1 d . . . . .
Rh4 Rh -0.23308(2) 0.49918(3) -0.03869(2) 0.03930(13) Uani 1 1 d . . . . .
N1 N 0.65977(17) 0.0938(3) -0.04371(13) 0.0347(9) Uani 1 1 d . . . . .
N2 N 0.38995(17) 0.0391(3) -0.15363(13) 0.0368(9) Uani 1 1 d . . . . .
N3 N 0.70437(18) 0.1731(3) 0.04983(13) 0.0362(9) Uani 1 1 d . . . . .
N4 N 0.68107(19) 0.7972(3) 0.19800(13) 0.0409(10) Uani 1 1 d . . . . .
N5 N 0.10742(19) 0.4187(3) 0.15588(14) 0.0408(10) Uani 1 1 d . . . . .
N6 N -0.16315(18) 0.4444(3) 0.04269(13) 0.0358(9) Uani 1 1 d . . . . .
N7 N 0.17288(18) 0.2398(3) 0.19675(13) 0.0396(10) Uani 1 1 d . . . . .
N8 N 0.2095(2) -0.3816(3) 0.05313(14) 0.0434(11) Uani 1 1 d . . . . .
O1 O 0.65734(15) 0.0182(2) 0.01143(11) 0.0391(8) Uani 1 1 d . . . . .
O2 O 0.71266(14) 0.1026(2) -0.02322(11) 0.0383(8) Uani 1 1 d . . . . .
O3 O 0.66471(16) 0.1720(3) -0.09758(13) 0.0539(11) Uani 1 1 d . . . . .
O4 O 0.39469(15) 0.1047(3) -0.21074(11) 0.0403(8) Uani 1 1 d . . . . .
O5 O 0.33735(15) 0.0316(3) -0.17429(11) 0.0417(8) Uani 1 1 d . . . . .
O6 O 0.38429(18) -0.0342(3) -0.09843(15) 0.0646(13) Uani 1 1 d . . . . .
O7 O 0.09559(15) 0.3442(2) 0.20756(11) 0.0401(8) Uani 1 1 d . . . . .
O8 O 0.16074(16) 0.4134(3) 0.17670(13) 0.0473(9) Uani 1 1 d . . . . .
O9 O 0.1224(2) 0.4956(5) 0.10568(19) 0.096(2) Uani 1 1 d . . . . .
O10 O -0.15145(15) 0.5215(2) -0.00828(11) 0.0396(8) Uani 1 1 d . . . . .
O11 O -0.21620(15) 0.4483(2) 0.02108(11) 0.0396(8) Uani 1 1 d . . . . .
O12 O -0.17813(16) 0.3673(3) 0.09344(12) 0.0507(10) Uani 1 1 d . . . . .
O13 O 0.6591(4) 0.9605(5) 0.8951(3) 0.117(3) Uani 1 1 d . U . . .
O14 O 0.7066(5) 0.8361(7) 0.8983(6) 0.222(7) Uani 1 1 d . U . . .
O15 O 0.6376(7) 0.8610(8) 0.8388(3) 0.227(7) Uani 1 1 d D U . . .
O16 O 0.5627(4) 0.7511(6) 0.2638(3) 0.155(4) Uani 1 1 d . . . . .
O17 O 0.5550(5) 0.6506(9) 0.3071(3) 0.188(5) Uani 1 1 d . . . . .
O18 O 0.5814(7) 0.6198(10) 0.2458(7) 0.305(11) Uani 1 1 d . . . . .
S1 S 0.66031(14) 0.87815(17) 0.88508(11) 0.1037(9) Uani 1 1 d D . . . .
S2 S 0.55511(15) 0.6643(2) 0.26597(11) 0.1138(10) Uani 1 1 d . . . . .
F1 F 0.6185(6) 0.7428(8) 0.8973(5) 0.232(6) Uani 1 1 d . . . . .
F2 F 0.6388(6) 0.8406(9) 0.9457(3) 0.220(6) Uani 1 1 d . . . . .
F3 F 0.5716(4) 0.8546(8) 0.8918(4) 0.212(5) Uani 1 1 d D . . . .
F4 F 0.4765(7) 0.5670(10) 0.2362(5) 0.277(7) Uani 1 1 d . U . . .
F5 F 0.4571(5) 0.7020(12) 0.2436(5) 0.272(8) Uani 1 1 d D U . . .
F6 F 0.4779(7) 0.6577(8) 0.1958(4) 0.262(7) Uani 1 1 d . U . . .
C1 C 0.5776(2) 0.0310(3) -0.04788(16) 0.0365(11) Uani 1 1 d . . . . .
C2 C 0.5521(2) 0.0665(3) -0.08880(15) 0.0338(11) Uani 1 1 d . . . . .
C3 C 0.5809(2) 0.1160(4) -0.10696(16) 0.0377(11) Uani 1 1 d . . . . .
C4 C 0.5554(2) 0.1523(4) -0.14610(17) 0.0467(14) Uani 1 1 d . . . . .
H4 H 0.5746 0.1866 -0.1579 0.056 Uiso 1 1 calc R U . . .
C5 C 0.5022(2) 0.1396(4) -0.16848(17) 0.0437(13) Uani 1 1 d . . . . .
H5 H 0.4852 0.1646 -0.1956 0.052 Uiso 1 1 calc R U . . .
C6 C 0.4739(2) 0.0903(3) -0.15133(15) 0.0360(11) Uani 1 1 d . . . . .
C7 C 0.4987(2) 0.0551(3) -0.11060(15) 0.0360(11) Uani 1 1 d . . . . .
C8 C 0.4691(2) 0.0078(4) -0.09200(17) 0.0404(12) Uani 1 1 d . . . . .
C9 C 0.4956(2) -0.0281(4) -0.05256(18) 0.0474(14) Uani 1 1 d . . . . .
H9 H 0.4769 -0.0617 -0.0401 0.057 Uiso 1 1 calc R U . . .
C10 C 0.5489(2) -0.0159(4) -0.03098(17) 0.0451(13) Uani 1 1 d . . . . .
H10 H 0.5659 -0.0406 -0.0038 0.054 Uiso 1 1 calc R U . . .
C11 C 0.6333(2) 0.0468(3) -0.02491(16) 0.0365(11) Uani 1 1 d . . . . .
C12 C 0.6373(2) 0.1316(4) -0.08414(16) 0.0398(12) Uani 1 1 d . . . . .
C13 C 0.4180(2) 0.0785(3) -0.17349(16) 0.0382(11) Uani 1 1 d . . . . .
C14 C 0.4118(2) 0.0007(4) -0.11343(17) 0.0413(12) Uani 1 1 d . . . . .
C15 C 0.7213(2) 0.2442(3) 0.03739(17) 0.0385(11) Uani 1 1 d . . . . .
H15 H 0.7414 0.2398 0.0201 0.046 Uiso 1 1 calc R U . . .
C16 C 0.7106(2) 0.3216(4) 0.04870(17) 0.0415(12) Uani 1 1 d . . . . .
H16 H 0.7217 0.3696 0.0380 0.050 Uiso 1 1 calc R U . . .
C17 C 0.6836(2) 0.3307(3) 0.07592(16) 0.0368(11) Uani 1 1 d . . . . .
C18 C 0.6651(2) 0.2579(3) 0.08782(18) 0.0422(12) Uani 1 1 d . . . . .
H18 H 0.6448 0.2605 0.1050 0.051 Uiso 1 1 calc R U . . .
C19 C 0.6768(2) 0.1812(4) 0.07416(18) 0.0437(13) Uani 1 1 d . . . . .
H19 H 0.6642 0.1320 0.0828 0.052 Uiso 1 1 calc R U . . .
C20 C 0.6786(2) 0.4127(3) 0.09298(17) 0.0380(11) Uani 1 1 d . . . . .
C21 C 0.7157(2) 0.4745(4) 0.09704(18) 0.0421(12) Uani 1 1 d . . . . .
H21 H 0.7429 0.4637 0.0870 0.051 Uiso 1 1 calc R U . . .
C22 C 0.7142(2) 0.5508(4) 0.11516(18) 0.0423(12) Uani 1 1 d . . . . .
H22 H 0.7405 0.5912 0.1175 0.051 Uiso 1 1 calc R U . . .
C23 C 0.6745(2) 0.5696(3) 0.13021(16) 0.0368(11) Uani 1 1 d . . . . .
C24 C 0.6365(2) 0.5075(4) 0.1255(2) 0.0466(13) Uani 1 1 d . . . . .
H24 H 0.6087 0.5187 0.1348 0.056 Uiso 1 1 calc R U . . .
C25 C 0.6385(2) 0.4314(4) 0.1078(2) 0.0479(14) Uani 1 1 d . . . . .
H25A H 0.6124 0.3907 0.1056 0.057 Uiso 1 1 calc R U . . .
C26 C 0.7092(2) 0.7862(4) 0.17370(17) 0.0430(12) Uani 1 1 d . . . . .
H26 H 0.7315 0.8302 0.1721 0.052 Uiso 1 1 calc R U . . .
C27 C 0.7076(2) 0.7157(3) 0.15131(17) 0.0396(12) Uani 1 1 d . . . . .
H27 H 0.7291 0.7111 0.1352 0.048 Uiso 1 1 calc R U . . .
C28 C 0.6742(2) 0.6491(3) 0.15169(16) 0.0379(11) Uani 1 1 d . . . . .
C29 C 0.6444(2) 0.6614(4) 0.17631(17) 0.0408(12) Uani 1 1 d . . . . .
H29 H 0.6211 0.6190 0.1778 0.049 Uiso 1 1 calc R U . . .
C30 C 0.6485(2) 0.7347(4) 0.19866(16) 0.0395(12) Uani 1 1 d . . . . .
H30 H 0.6276 0.7414 0.2151 0.047 Uiso 1 1 calc R U . . .
C31 C 0.8110(2) 0.0682(4) 0.0879(2) 0.045(4) Uani 0.565(14) 1 d G U P A 1
C32 C 0.7803(3) 0.0126(6) 0.10081(15) 0.063(5) Uani 0.565(14) 1 d G U P A 1
C33 C 0.7664(2) -0.0550(4) 0.0722(3) 0.081(6) Uani 0.565(14) 1 d G U P A 1
C34 C 0.7885(2) -0.0412(4) 0.04159(18) 0.083(6) Uani 0.565(14) 1 d G U P A 1
C35 C 0.81609(19) 0.0350(4) 0.0513(2) 0.053(4) Uani 0.565(14) 1 d G U P A 1
C36 C 0.8341(4) 0.1486(5) 0.1093(4) 0.146(12) Uani 0.565(14) 1 d G U P A 1
H36A H 0.8610 0.1369 0.1374 0.218 Uiso 0.565(14) 1 calc R U P A 1
H36B H 0.8064 0.1831 0.1123 0.218 Uiso 0.565(14) 1 calc R U P A 1
H36C H 0.8501 0.1784 0.0920 0.218 Uiso 0.565(14) 1 calc R U P A 1
C37 C 0.7650(5) 0.0234(11) 0.1384(2) 0.140(11) Uani 0.565(14) 1 d G U P A 1
H37A H 0.7282 0.0072 0.1306 0.210 Uiso 0.565(14) 1 calc R U P A 1
H37B H 0.7695 0.0820 0.1473 0.210 Uiso 0.565(14) 1 calc R U P A 1
H37C H 0.7874 -0.0118 0.1618 0.210 Uiso 0.565(14) 1 calc R U P A 1
C38 C 0.7338(3) -0.1287(6) 0.0740(5) 0.130(10) Uani 0.565(14) 1 d G U P A 1
H38A H 0.7569 -0.1738 0.0900 0.195 Uiso 0.565(14) 1 calc R U P A 1
H38B H 0.7131 -0.1477 0.0451 0.195 Uiso 0.565(14) 1 calc R U P A 1
H38C H 0.7102 -0.1127 0.0882 0.195 Uiso 0.565(14) 1 calc R U P A 1
C39 C 0.7836(5) -0.0975(7) 0.0051(3) 0.135(11) Uani 0.565(14) 1 d G U P A 1
H39A H 0.7863 -0.0645 -0.0182 0.202 Uiso 0.565(14) 1 calc R U P A 1
H39B H 0.7496 -0.1259 -0.0046 0.202 Uiso 0.565(14) 1 calc R U P A 1
H39C H 0.8119 -0.1390 0.0144 0.202 Uiso 0.565(14) 1 calc R U P A 1
C40 C 0.8456(3) 0.0739(9) 0.0269(4) 0.118(9) Uani 0.565(14) 1 d G U P A 1
H40A H 0.8785 0.0433 0.0327 0.177 Uiso 0.565(14) 1 calc R U P A 1
H40B H 0.8536 0.1321 0.0357 0.177 Uiso 0.565(14) 1 calc R U P A 1
H40C H 0.8242 0.0716 -0.0036 0.177 Uiso 0.565(14) 1 calc R U P A 1
C31' C 0.7968(2) 0.0527(5) 0.09871(16) 0.044(5) Uani 0.435(14) 1 d G U P A 2
C32' C 0.7715(2) -0.0247(5) 0.0864(2) 0.076(8) Uani 0.435(14) 1 d G U P A 2
C33' C 0.7792(2) -0.0515(3) 0.0498(2) 0.067(6) Uani 0.435(14) 1 d G U P A 2
C34' C 0.8092(2) 0.0094(5) 0.03942(18) 0.065(6) Uani 0.435(14) 1 d G U P A 2
C35' C 0.82010(18) 0.0738(4) 0.0696(3) 0.049(5) Uani 0.435(14) 1 d G U P A 2
C36' C 0.7987(5) 0.1037(9) 0.1361(3) 0.118(11) Uani 0.435(14) 1 d G U P A 2
H36D H 0.7674 0.0923 0.1424 0.176 Uiso 0.435(14) 1 calc R U P A 2
H36E H 0.7996 0.1631 0.1295 0.176 Uiso 0.435(14) 1 calc R U P A 2
H36F H 0.8302 0.0893 0.1608 0.176 Uiso 0.435(14) 1 calc R U P A 2
C37' C 0.7418(4) -0.0705(9) 0.1085(4) 0.119(11) Uani 0.435(14) 1 d G U P A 2
H37D H 0.7058 -0.0808 0.0884 0.179 Uiso 0.435(14) 1 calc R U P A 2
H37E H 0.7409 -0.0369 0.1323 0.179 Uiso 0.435(14) 1 calc R U P A 2
H37F H 0.7591 -0.1238 0.1192 0.179 Uiso 0.435(14) 1 calc R U P A 2
C38' C 0.7590(4) -0.1308(5) 0.0261(4) 0.161(16) Uani 0.435(14) 1 d G U P A 2
H38D H 0.7580 -0.1743 0.0460 0.241 Uiso 0.435(14) 1 calc R U P A 2
H38E H 0.7822 -0.1484 0.0117 0.241 Uiso 0.435(14) 1 calc R U P A 2
H38F H 0.7235 -0.1217 0.0049 0.241 Uiso 0.435(14) 1 calc R U P A 2
C39' C 0.8265(4) 0.0062(10) 0.0027(3) 0.113(10) Uani 0.435(14) 1 d G U P A 2
H39D H 0.7986 0.0284 -0.0227 0.170 Uiso 0.435(14) 1 calc R U P A 2
H39E H 0.8338 -0.0517 -0.0024 0.170 Uiso 0.435(14) 1 calc R U P A 2
H39F H 0.8583 0.0397 0.0092 0.170 Uiso 0.435(14) 1 calc R U P A 2
C40' C 0.8510(3) 0.1511(5) 0.0707(5) 0.113(10) Uani 0.435(14) 1 d G U P A 2
H40D H 0.8819 0.1529 0.0973 0.169 Uiso 0.435(14) 1 calc R U P A 2
H40E H 0.8290 0.2002 0.0689 0.169 Uiso 0.435(14) 1 calc R U P A 2
H40F H 0.8622 0.1508 0.0466 0.169 Uiso 0.435(14) 1 calc R U P A 2
C41 C 0.6952(3) 0.9556(4) 0.29435(18) 0.0529(15) Uani 1 1 d . . . . .
C42 C 0.7200(3) 0.8768(4) 0.29876(16) 0.0496(14) Uani 1 1 d . . . . .
C43 C 0.7609(2) 0.8838(5) 0.28327(18) 0.0521(15) Uani 1 1 d . . . . .
C44 C 0.7605(3) 0.9653(5) 0.26704(18) 0.0554(16) Uani 1 1 d . . . . .
C45 C 0.7182(3) 1.0115(4) 0.27422(19) 0.0548(16) Uani 1 1 d . . . . .
C46 C 0.6488(3) 0.9745(7) 0.3060(2) 0.081(2) Uani 1 1 d . . . . .
H46A H 0.6283 0.9235 0.3039 0.121 Uiso 1 1 calc R U . . .
H46B H 0.6267 1.0167 0.2866 0.121 Uiso 1 1 calc R U . . .
H46C H 0.6612 0.9957 0.3352 0.121 Uiso 1 1 calc R U . . .
C47 C 0.7058(4) 0.8020(5) 0.3192(2) 0.069(2) Uani 1 1 d . . . . .
H47A H 0.7194 0.8097 0.3501 0.103 Uiso 1 1 calc R U . . .
H47B H 0.7214 0.7518 0.3124 0.103 Uiso 1 1 calc R U . . .
H47C H 0.6675 0.7960 0.3084 0.103 Uiso 1 1 calc R U . . .
C48 C 0.7994(3) 0.8169(6) 0.2840(2) 0.072(2) Uani 1 1 d . . . . .
H48A H 0.8091 0.8231 0.2593 0.108 Uiso 1 1 calc R U . . .
H48B H 0.7833 0.7620 0.2832 0.108 Uiso 1 1 calc R U . . .
H48C H 0.8309 0.8218 0.3101 0.108 Uiso 1 1 calc R U . . .
C49 C 0.7958(4) 0.9980(7) 0.2472(3) 0.093(3) Uani 1 1 d . . . . .
H49A H 0.8311 1.0054 0.2689 0.139 Uiso 1 1 calc R U . . .
H49B H 0.7825 1.0518 0.2337 0.139 Uiso 1 1 calc R U . . .
H49C H 0.7972 0.9586 0.2256 0.139 Uiso 1 1 calc R U . . .
C50 C 0.7030(4) 1.1001(5) 0.2614(3) 0.095(3) Uani 1 1 d . . . . .
H50A H 0.6799 1.1020 0.2313 0.142 Uiso 1 1 calc R U . . .
H50B H 0.7346 1.1330 0.2659 0.142 Uiso 1 1 calc R U . . .
H50C H 0.6845 1.1231 0.2786 0.142 Uiso 1 1 calc R U . . .
C51 C 0.0189(2) 0.3881(4) 0.15018(17) 0.0396(12) Uani 1 1 d . . . . .
C52 C -0.0011(2) 0.4348(3) 0.11197(16) 0.0374(11) Uani 1 1 d . . . . .
C53 C 0.0333(2) 0.4756(4) 0.09588(18) 0.0461(13) Uani 1 1 d . . . . .
C54 C 0.0125(2) 0.5210(4) 0.0588(2) 0.0527(15) Uani 1 1 d . . . . .
H54 H 0.0356 0.5487 0.0482 0.063 Uiso 1 1 calc R U . . .
C55 C -0.0410(2) 0.5270(4) 0.03681(18) 0.0466(13) Uani 1 1 d . . . . .
H55 H -0.0545 0.5598 0.0117 0.056 Uiso 1 1 calc R U . . .
C56 C -0.0753(2) 0.4853(3) 0.05122(17) 0.0389(12) Uani 1 1 d . . . . .
C57 C -0.0548(2) 0.4393(3) 0.08971(16) 0.0371(11) Uani 1 1 d . . . . .
C58 C -0.0889(2) 0.3964(3) 0.10539(16) 0.0355(11) Uani 1 1 d . . . . .
C59 C -0.0688(2) 0.3527(4) 0.14224(17) 0.0423(12) Uani 1 1 d . . . . .
H59 H -0.0919 0.3247 0.1527 0.051 Uiso 1 1 calc R U . . .
C60 C -0.0149(2) 0.3483(4) 0.16479(17) 0.0446(13) Uani 1 1 d . . . . .
H60 H -0.0015 0.3175 0.1905 0.053 Uiso 1 1 calc R U . . .
C61 C 0.0757(2) 0.3824(4) 0.17286(16) 0.0404(12) Uani 1 1 d . . . . .
C62 C 0.0905(3) 0.4665(4) 0.1183(2) 0.0551(16) Uani 1 1 d . . . . .
C63 C -0.1318(2) 0.4860(3) 0.02659(15) 0.0360(11) Uani 1 1 d . . . . .
C64 C -0.1458(2) 0.4011(3) 0.08145(16) 0.0351(11) Uani 1 1 d . . . . .
C65 C 0.1406(2) 0.1781(4) 0.1957(2) 0.0492(14) Uani 1 1 d . . . . .
H65 H 0.1180 0.1839 0.2108 0.059 Uiso 1 1 calc R U . . .
C66 C 0.1383(3) 0.1052(4) 0.1732(2) 0.0510(14) Uani 1 1 d . . . . .
H66 H 0.1148 0.0619 0.1734 0.061 Uiso 1 1 calc R U . . .
C67 C 0.1702(2) 0.0955(4) 0.15068(18) 0.0425(12) Uani 1 1 d . . . . .
C68 C 0.2030(3) 0.1635(4) 0.15121(18) 0.0454(13) Uani 1 1 d . . . . .
H68 H 0.2250 0.1606 0.1355 0.055 Uiso 1 1 calc R U . . .
C69 C 0.2033(2) 0.2332(4) 0.17412(17) 0.0427(12) Uani 1 1 d . . . . .
H69 H 0.2256 0.2783 0.1740 0.051 Uiso 1 1 calc R U . . .
C70 C 0.1729(2) 0.0150(4) 0.12929(18) 0.0442(13) Uani 1 1 d . . . . .
C71 C 0.2168(2) -0.0042(4) 0.1193(2) 0.0481(14) Uani 1 1 d . . . . .
H71 H 0.2439 0.0360 0.1244 0.058 Uiso 1 1 calc R U . . .
C72 C 0.2211(2) -0.0796(4) 0.10261(18) 0.0434(13) Uani 1 1 d . . . . .
H72 H 0.2512 -0.0913 0.0963 0.052 Uiso 1 1 calc R U . . .
C73 C 0.1824(2) -0.1397(4) 0.09459(18) 0.0433(13) Uani 1 1 d . . . . .
C74 C 0.1385(3) -0.1199(5) 0.1036(3) 0.070(2) Uani 1 1 d . . . . .
H74 H 0.1115 -0.1604 0.0986 0.084 Uiso 1 1 calc R U . . .
C75 C 0.1331(3) -0.0436(5) 0.1195(3) 0.070(2) Uani 1 1 d . . . . .
H75 H 0.1019 -0.0308 0.1239 0.084 Uiso 1 1 calc R U . . .
C76 C 0.2320(2) -0.3116(4) 0.04493(17) 0.0434(13) Uani 1 1 d . . . . .
H76 H 0.2557 -0.3175 0.0307 0.052 Uiso 1 1 calc R U . . .
C77 C 0.2224(2) -0.2335(3) 0.05610(17) 0.0414(12) Uani 1 1 d . . . . .
H77 H 0.2384 -0.1864 0.0490 0.050 Uiso 1 1 calc R U . . .
C78 C 0.1889(2) -0.2230(4) 0.07795(19) 0.0465(13) Uani 1 1 d . . . . .
C79 C 0.1648(3) -0.2938(4) 0.0853(2) 0.0618(19) Uani 1 1 d . . . . .
H79 H 0.1409 -0.2895 0.0993 0.074 Uiso 1 1 calc R U . . .
C80 C 0.1757(3) -0.3708(4) 0.0723(2) 0.0605(18) Uani 1 1 d . . . . .
H80 H 0.1583 -0.4184 0.0772 0.073 Uiso 1 1 calc R U . . .
C81 C 0.2532(3) 0.3966(5) 0.27039(19) 0.0556(16) Uani 1 1 d . . . . .
C82 C 0.2139(3) 0.4487(4) 0.2758(2) 0.0549(16) Uani 1 1 d . . . . .
C83 C 0.1840(3) 0.4016(4) 0.29333(18) 0.0503(15) Uani 1 1 d . . . . .
C84 C 0.2047(3) 0.3169(4) 0.29931(17) 0.0491(14) Uani 1 1 d . . . . .
C85 C 0.2480(3) 0.3159(4) 0.28631(18) 0.0534(15) Uani 1 1 d . . . . .
C86 C 0.2938(4) 0.4235(7) 0.2542(3) 0.090(3) Uani 1 1 d . . . . .
H86A H 0.3253 0.4417 0.2781 0.135 Uiso 1 1 calc R U . . .
H86B H 0.2802 0.4699 0.2343 0.135 Uiso 1 1 calc R U . . .
H86C H 0.3027 0.3768 0.2396 0.135 Uiso 1 1 calc R U . . .
C87 C 0.2048(4) 0.5391(5) 0.2630(3) 0.081(3) Uani 1 1 d . . . . .
H87A H 0.1884 0.5432 0.2320 0.122 Uiso 1 1 calc R U . . .
H87B H 0.2385 0.5687 0.2731 0.122 Uiso 1 1 calc R U . . .
H87C H 0.1816 0.5642 0.2757 0.122 Uiso 1 1 calc R U . . .
C88 C 0.1378(3) 0.4286(6) 0.3026(3) 0.074(2) Uani 1 1 d . . . . .
H88A H 0.1488 0.4406 0.3330 0.111 Uiso 1 1 calc R U . . .
H88B H 0.1115 0.3840 0.2948 0.111 Uiso 1 1 calc R U . . .
H88C H 0.1225 0.4789 0.2862 0.111 Uiso 1 1 calc R U . . .
C89 C 0.1853(4) 0.2479(5) 0.3181(2) 0.072(2) Uani 1 1 d . . . . .
H89A H 0.1965 0.1945 0.3103 0.108 Uiso 1 1 calc R U . . .
H89B H 0.1468 0.2498 0.3075 0.108 Uiso 1 1 calc R U . . .
H89C H 0.1996 0.2535 0.3491 0.108 Uiso 1 1 calc R U . . .
C90 C 0.2821(4) 0.2437(6) 0.2881(3) 0.084(3) Uani 1 1 d . . . . .
H90A H 0.2928 0.2454 0.2638 0.126 Uiso 1 1 calc R U . . .
H90B H 0.2628 0.1920 0.2874 0.126 Uiso 1 1 calc R U . . .
H90C H 0.3134 0.2459 0.3145 0.126 Uiso 1 1 calc R U . . .
C91 C -0.3083(3) 0.5043(6) -0.0890(2) 0.073(2) Uani 1 1 d . . . . .
C92 C -0.3109(3) 0.5412(5) -0.0518(2) 0.0649(19) Uani 1 1 d . . . . .
C93 C -0.2757(4) 0.6091(5) -0.0414(3) 0.097(3) Uani 1 1 d D U . . .
C94 C -0.2531(4) 0.6107(6) -0.0738(4) 0.101(4) Uani 1 1 d D U . . .
C95 C -0.2726(4) 0.5464(8) -0.1010(3) 0.090(3) Uani 1 1 d D U . . .
C96 C -0.3398(5) 0.4296(8) -0.1118(4) 0.138(5) Uani 1 1 d . U . . .
H96A H -0.3661 0.4472 -0.1392 0.207 Uiso 1 1 calc R U . . .
H96B H -0.3574 0.4046 -0.0945 0.207 Uiso 1 1 calc R U . . .
H96C H -0.3162 0.3885 -0.1166 0.207 Uiso 1 1 calc R U . . .
C97 C -0.3437(5) 0.5106(9) -0.0282(4) 0.128(5) Uani 1 1 d . U . . .
H97A H -0.3235 0.5146 0.0025 0.191 Uiso 1 1 calc R U . . .
H97B H -0.3536 0.4524 -0.0358 0.191 Uiso 1 1 calc R U . . .
H97C H -0.3755 0.5448 -0.0358 0.191 Uiso 1 1 calc R U . . .
C98 C -0.2671(6) 0.6626(9) -0.0017(5) 0.177(8) Uani 1 1 d . U . . .
H98A H -0.2586 0.7199 -0.0069 0.265 Uiso 1 1 calc R U . . .
H98B H -0.2380 0.6394 0.0226 0.265 Uiso 1 1 calc R U . . .
H98C H -0.2992 0.6625 0.0044 0.265 Uiso 1 1 calc R U . . .
C99 C -0.2093(6) 0.6681(10) -0.0771(7) 0.220(10) Uani 1 1 d . U . . .
H99A H -0.1868 0.6358 -0.0880 0.330 Uiso 1 1 calc R U . . .
H99B H -0.1881 0.6902 -0.0489 0.330 Uiso 1 1 calc R U . . .
H99C H -0.2254 0.7143 -0.0965 0.330 Uiso 1 1 calc R U . . .
C100 C -0.2614(5) 0.5206(13) -0.1400(3) 0.177(8) Uani 1 1 d . U . . .
H10A H -0.2946 0.5080 -0.1636 0.266 Uiso 1 1 calc R U . . .
H10B H -0.2389 0.4711 -0.1333 0.266 Uiso 1 1 calc R U . . .
H10C H -0.2436 0.5663 -0.1483 0.266 Uiso 1 1 calc R U . . .
C101 C 0.6226(7) 0.8272(12) 0.9043(6) 0.152(6) Uani 1 1 d D . . . .
C102 C 0.4848(7) 0.6504(8) 0.2360(4) 0.118(4) Uani 1 1 d D . . . .
S3 S 0.84956(14) 0.66355(19) 0.11724(10) 0.1039(8) Uani 0.444(10) 1 d D . P B 1
O19 O 0.8318(8) 0.5844(11) 0.1018(10) 0.085(6) Uani 0.444(10) 1 d D U P B 1
O20 O 0.8270(8) 0.7123(14) 0.1349(8) 0.127(8) Uani 0.444(10) 1 d D U P B 1
O21 O 0.8454(12) 0.7297(16) 0.0866(8) 0.174(11) Uani 0.444(10) 1 d D U P B 1
C103 C 0.9168(6) 0.6585(11) 0.1414(6) 0.079(6) Uani 0.444(10) 1 d D U P B 1
F7 F 0.9338(6) 0.6548(10) 0.1094(6) 0.269(7) Uani 0.444(10) 1 d D U P B 1
F8 F 0.9391(5) 0.7294(10) 0.1597(6) 0.139(7) Uani 0.444(10) 1 d D U P B 1
F9 F 0.9243(10) 0.6091(18) 0.1725(8) 0.234(14) Uani 0.444(10) 1 d D U P B 1
S3' S 0.84956(14) 0.66355(19) 0.11724(10) 0.1039(8) Uani 0.556(10) 1 d D . P B 2
O19' O 0.8532(12) 0.5795(13) 0.1054(12) 0.168(13) Uani 0.556(10) 1 d D U P B 2
O20' O 0.8548(12) 0.6808(13) 0.1609(5) 0.170(8) Uani 0.556(10) 1 d D U P B 2
O21' O 0.7982(6) 0.6986(13) 0.1039(7) 0.152(7) Uani 0.556(10) 1 d D U P B 2
C203 C 0.8942(9) 0.7121(14) 0.0993(8) 0.176(12) Uani 0.556(10) 1 d D U P B 2
F7' F 0.9338(6) 0.6548(10) 0.1094(6) 0.269(7) Uani 0.556(10) 1 d D U P B 2
F8' F 0.8684(9) 0.6877(15) 0.0594(6) 0.198(9) Uani 0.556(10) 1 d D U P B 2
F9' F 0.8908(13) 0.7937(13) 0.1062(9) 0.271(13) Uani 0.556(10) 1 d D U P B 2
C105 C 0.6283(10) 0.6666(16) 0.8062(10) 0.325(17) Uani 1 1 d D U . . .
H10D H 0.6434 0.6107 0.8133 0.488 Uiso 1 1 calc R U . . .
H10E H 0.5983 0.6648 0.7789 0.488 Uiso 1 1 calc R U . . .
H10F H 0.6164 0.6861 0.8283 0.488 Uiso 1 1 calc R U . . .
O25 O 0.6687(5) 0.7248(10) 0.8030(5) 0.195(6) Uani 1 1 d D . . . .
C106 C 0.8814(9) 0.8842(19) 0.1905(9) 0.241(11) Uani 1 1 d . U . . .
O26 O 0.8384(4) 0.8344(6) 0.1929(3) 0.135(3) Uani 1 1 d . . . . .
H25 H 0.660(4) 0.767(4) 0.816(4) 0.162 Uiso 1 1 d D U . . .

loop_
_atom_site_aniso_label
_atom_site_aniso_U_11
_atom_site_aniso_U_22
_atom_site_aniso_U_33
_atom_site_aniso_U_23
_atom_site_aniso_U_13
_atom_site_aniso_U_12
Rh1 0.0407(2) 0.0384(2) 0.0289(2) -0.00129(15) 0.01400(17) -0.00225(16)
Rh2 0.0419(2) 0.0422(2) 0.0277(2) -0.00390(15) 0.01087(17) 0.00032(17)
Rh3 0.0455(2) 0.0412(2) 0.0310(2) -0.00094(15) 0.01710(17) 0.00131(17)
Rh4 0.0471(2) 0.0392(2) 0.0322(2) 0.00364(16) 0.01564(18) -0.00192(17)
N1 0.036(2) 0.042(2) 0.028(2) 0.0032(18) 0.0152(18) 0.0021(19)
N2 0.036(2) 0.042(2) 0.032(2) -0.0005(19) 0.0135(18) -0.0025(19)
N3 0.042(2) 0.034(2) 0.036(2) 0.0008(18) 0.0185(19) -0.0037(19)
N4 0.047(3) 0.047(3) 0.028(2) -0.0006(19) 0.0126(19) 0.001(2)
N5 0.042(3) 0.048(3) 0.034(2) 0.005(2) 0.017(2) -0.005(2)
N6 0.043(2) 0.037(2) 0.032(2) -0.0005(18) 0.0187(19) -0.0025(19)
N7 0.046(3) 0.044(3) 0.030(2) -0.0013(19) 0.0158(19) -0.002(2)
N8 0.059(3) 0.040(2) 0.040(2) -0.002(2) 0.029(2) -0.011(2)
O1 0.047(2) 0.041(2) 0.0285(17) 0.0029(15) 0.0138(16) -0.0074(17)
O2 0.0361(19) 0.050(2) 0.0305(17) 0.0033(16) 0.0149(15) -0.0019(16)
O3 0.046(2) 0.079(3) 0.042(2) 0.016(2) 0.0232(19) -0.007(2)
O4 0.040(2) 0.054(2) 0.0293(17) 0.0054(16) 0.0155(15) 0.0027(17)
O5 0.041(2) 0.049(2) 0.0336(18) 0.0022(16) 0.0125(16) -0.0065(17)
O6 0.049(3) 0.085(3) 0.056(3) 0.024(3) 0.016(2) -0.019(2)
O7 0.045(2) 0.046(2) 0.0326(18) 0.0056(16) 0.0188(16) 0.0006(17)
O8 0.042(2) 0.060(3) 0.043(2) 0.0086(19) 0.0194(18) -0.0008(19)
O9 0.050(3) 0.144(6) 0.090(4) 0.066(4) 0.023(3) -0.015(3)
O10 0.041(2) 0.045(2) 0.0312(17) 0.0064(16) 0.0127(15) -0.0067(17)
O11 0.041(2) 0.045(2) 0.0354(18) 0.0040(16) 0.0169(16) -0.0014(16)
O12 0.047(2) 0.069(3) 0.040(2) 0.011(2) 0.0214(18) -0.007(2)
O13 0.158(7) 0.083(5) 0.125(6) -0.022(4) 0.070(6) 0.005(5)
O14 0.210(12) 0.155(9) 0.402(19) 0.070(11) 0.229(13) 0.078(9)
O15 0.42(2) 0.161(10) 0.143(9) -0.007(8) 0.160(12) 0.002(12)
O16 0.178(10) 0.128(8) 0.158(9) 0.006(7) 0.063(8) -0.027(7)
O17 0.205(12) 0.241(14) 0.111(7) 0.054(8) 0.052(8) -0.011(10)
O18 0.34(2) 0.216(15) 0.49(3) -0.156(17) 0.31(2) -0.032(14)
S1 0.135(2) 0.0724(14) 0.132(2) -0.0057(15) 0.082(2) 0.0075(15)
S2 0.144(3) 0.107(2) 0.110(2) 0.0190(17) 0.069(2) 0.0133(19)
F1 0.323(17) 0.158(9) 0.293(15) -0.040(10) 0.205(14) -0.094(10)
F2 0.288(16) 0.247(13) 0.136(8) -0.002(8) 0.092(9) -0.031(11)
F3 0.101(6) 0.233(12) 0.285(14) -0.045(11) 0.056(8) -0.012(7)
F4 0.305(16) 0.201(12) 0.289(15) 0.010(11) 0.073(12) -0.106(11)
F5 0.153(10) 0.38(2) 0.251(14) -0.150(14) 0.043(9) 0.002(11)
F6 0.379(19) 0.197(11) 0.145(9) 0.007(8) 0.024(10) -0.038(12)
C1 0.040(3) 0.041(3) 0.030(2) 0.003(2) 0.015(2) 0.001(2)
C2 0.038(3) 0.042(3) 0.025(2) -0.001(2) 0.015(2) 0.001(2)
C3 0.037(3) 0.049(3) 0.031(2) 0.003(2) 0.017(2) -0.001(2)
C4 0.048(3) 0.064(4) 0.038(3) 0.011(3) 0.026(3) 0.000(3)
C5 0.045(3) 0.057(3) 0.033(3) 0.010(2) 0.019(2) 0.003(3)
C6 0.040(3) 0.043(3) 0.028(2) -0.002(2) 0.016(2) 0.002(2)
C7 0.040(3) 0.042(3) 0.030(2) 0.002(2) 0.018(2) -0.001(2)
C8 0.045(3) 0.042(3) 0.036(3) 0.004(2) 0.016(2) -0.002(2)
C9 0.047(3) 0.057(4) 0.038(3) 0.009(3) 0.015(3) -0.012(3)
C10 0.048(3) 0.055(3) 0.032(3) 0.010(2) 0.016(2) -0.004(3)
C11 0.046(3) 0.037(3) 0.030(2) 0.000(2) 0.018(2) 0.000(2)
C12 0.046(3) 0.049(3) 0.032(2) 0.007(2) 0.023(2) 0.002(3)
C13 0.048(3) 0.040(3) 0.029(2) 0.001(2) 0.018(2) 0.001(2)
C14 0.044(3) 0.043(3) 0.036(3) 0.005(2) 0.015(2) -0.009(2)
C15 0.041(3) 0.037(3) 0.041(3) 0.002(2) 0.020(2) -0.001(2)
C16 0.045(3) 0.043(3) 0.040(3) 0.006(2) 0.022(2) -0.002(2)
C17 0.036(3) 0.039(3) 0.035(2) 0.001(2) 0.014(2) -0.002(2)
C18 0.050(3) 0.039(3) 0.047(3) -0.007(2) 0.029(3) -0.007(2)
C19 0.052(3) 0.037(3) 0.048(3) -0.005(2) 0.026(3) -0.009(2)
C20 0.041(3) 0.040(3) 0.036(3) -0.001(2) 0.017(2) 0.002(2)
C21 0.036(3) 0.047(3) 0.045(3) 0.001(3) 0.017(2) -0.003(2)
C22 0.043(3) 0.043(3) 0.046(3) -0.005(2) 0.022(3) -0.002(2)
C23 0.038(3) 0.037(3) 0.034(2) -0.003(2) 0.012(2) -0.003(2)
C24 0.043(3) 0.048(3) 0.054(3) -0.007(3) 0.025(3) -0.005(3)
C25 0.047(3) 0.050(3) 0.051(3) -0.011(3) 0.024(3) -0.013(3)
C26 0.049(3) 0.044(3) 0.041(3) -0.001(2) 0.023(3) -0.006(3)
C27 0.053(3) 0.032(3) 0.040(3) -0.004(2) 0.025(3) -0.003(2)
C28 0.039(3) 0.041(3) 0.033(2) 0.000(2) 0.012(2) -0.001(2)
C29 0.039(3) 0.042(3) 0.041(3) 0.000(2) 0.015(2) -0.003(2)
C30 0.043(3) 0.044(3) 0.034(2) -0.003(2) 0.017(2) -0.005(2)
C31 0.019(6) 0.060(7) 0.054(8) -0.009(6) 0.010(5) -0.012(5)
C32 0.055(9) 0.112(13) 0.028(6) 0.040(8) 0.021(6) 0.029(8)
C33 0.057(9) 0.054(9) 0.116(12) 0.048(10) 0.014(8) 0.012(7)
C34 0.059(8) 0.060(10) 0.086(10) -0.023(9) -0.024(8) 0.022(8)
C35 0.055(7) 0.070(9) 0.039(7) 0.018(7) 0.023(6) 0.024(7)
C36 0.076(12) 0.118(16) 0.16(2) -0.076(16) -0.044(12) 0.014(11)
C37 0.140(18) 0.23(3) 0.070(10) 0.078(14) 0.064(12) 0.107(18)
C38 0.125(16) 0.067(11) 0.16(2) 0.043(13) 0.012(15) -0.018(11)
C39 0.147(19) 0.099(15) 0.127(17) -0.043(13) 0.017(14) 0.057(14)
C40 0.076(11) 0.17(2) 0.124(16) 0.066(15) 0.058(11) 0.052(12)
C31' 0.031(8) 0.068(10) 0.038(8) 0.003(7) 0.020(6) -0.006(7)
C32' 0.046(10) 0.070(13) 0.096(15) 0.033(12) 0.010(10) -0.008(9)
C33' 0.065(9) 0.039(8) 0.068(9) -0.011(7) -0.008(7) 0.018(7)
C34' 0.073(11) 0.085(13) 0.035(8) -0.014(9) 0.018(8) 0.019(10)
C35' 0.026(7) 0.063(9) 0.065(11) 0.021(8) 0.026(7) 0.001(6)
C36' 0.12(2) 0.13(2) 0.074(13) -0.042(14) -0.002(13) 0.035(16)
C37' 0.100(16) 0.120(19) 0.15(2) 0.107(18) 0.063(16) 0.025(14)
C38' 0.19(3) 0.045(12) 0.15(2) -0.011(14) -0.04(2) 0.036(16)
C39' 0.110(18) 0.16(2) 0.077(13) 0.037(15) 0.050(13) 0.076(17)
C40' 0.043(10) 0.082(14) 0.18(3) 0.034(16) 0.003(13) -0.007(10)
C41 0.064(4) 0.056(4) 0.033(3) -0.013(3) 0.012(3) 0.005(3)
C42 0.056(4) 0.061(4) 0.025(2) -0.003(2) 0.007(2) 0.008(3)
C43 0.046(3) 0.068(4) 0.034(3) -0.014(3) 0.005(2) 0.003(3)
C44 0.050(3) 0.074(4) 0.035(3) -0.017(3) 0.007(3) -0.019(3)
C45 0.072(4) 0.044(3) 0.035(3) -0.009(3) 0.005(3) -0.001(3)
C46 0.077(5) 0.112(7) 0.058(4) -0.018(5) 0.031(4) 0.011(5)
C47 0.098(6) 0.059(4) 0.044(3) 0.009(3) 0.022(4) 0.005(4)
C48 0.048(4) 0.090(6) 0.060(4) -0.020(4) 0.001(3) 0.019(4)
C49 0.092(6) 0.123(8) 0.067(5) -0.022(5) 0.034(5) -0.044(6)
C50 0.129(8) 0.046(4) 0.072(5) -0.002(4) -0.005(5) 0.005(5)
C51 0.046(3) 0.044(3) 0.034(3) 0.005(2) 0.021(2) 0.002(2)
C52 0.044(3) 0.037(3) 0.034(3) 0.004(2) 0.019(2) -0.005(2)
C53 0.041(3) 0.057(4) 0.042(3) 0.012(3) 0.018(2) -0.004(3)
C54 0.047(3) 0.064(4) 0.050(3) 0.022(3) 0.022(3) -0.008(3)
C55 0.052(3) 0.049(3) 0.040(3) 0.011(3) 0.019(3) -0.004(3)
C56 0.049(3) 0.035(3) 0.038(3) 0.005(2) 0.022(2) 0.000(2)
C57 0.045(3) 0.039(3) 0.033(2) 0.002(2) 0.021(2) -0.004(2)
C58 0.043(3) 0.037(3) 0.032(2) 0.001(2) 0.020(2) -0.003(2)
C59 0.041(3) 0.055(3) 0.035(3) 0.006(2) 0.020(2) -0.007(3)
C60 0.048(3) 0.055(3) 0.036(3) 0.010(2) 0.023(3) 0.002(3)
C61 0.052(3) 0.042(3) 0.033(3) 0.000(2) 0.023(2) -0.003(2)
C62 0.050(4) 0.063(4) 0.056(4) 0.023(3) 0.024(3) -0.005(3)
C63 0.048(3) 0.037(3) 0.029(2) -0.002(2) 0.021(2) -0.003(2)
C64 0.042(3) 0.036(3) 0.029(2) 0.005(2) 0.017(2) 0.001(2)
C65 0.050(3) 0.051(3) 0.053(3) -0.006(3) 0.027(3) -0.007(3)
C66 0.051(3) 0.053(4) 0.056(3) -0.010(3) 0.029(3) -0.007(3)
C67 0.040(3) 0.045(3) 0.039(3) -0.003(2) 0.012(2) 0.000(2)
C68 0.061(4) 0.038(3) 0.045(3) 0.004(2) 0.028(3) 0.005(3)
C69 0.052(3) 0.038(3) 0.040(3) -0.003(2) 0.020(3) -0.008(2)
C70 0.052(3) 0.040(3) 0.044(3) -0.002(2) 0.022(3) 0.000(3)
C71 0.046(3) 0.048(3) 0.054(3) -0.007(3) 0.023(3) -0.014(3)
C72 0.044(3) 0.048(3) 0.043(3) -0.008(3) 0.023(3) -0.004(3)
C73 0.050(3) 0.040(3) 0.044(3) -0.006(2) 0.023(3) -0.007(3)
C74 0.066(4) 0.062(4) 0.101(6) -0.031(4) 0.053(4) -0.025(4)
C75 0.061(4) 0.063(4) 0.106(6) -0.029(4) 0.054(4) -0.020(4)
C76 0.048(3) 0.049(3) 0.038(3) 0.005(2) 0.022(2) -0.006(3)
C77 0.054(3) 0.035(3) 0.042(3) -0.006(2) 0.026(3) -0.012(2)
C78 0.054(3) 0.043(3) 0.047(3) -0.009(3) 0.024(3) -0.015(3)
C79 0.079(5) 0.049(4) 0.085(5) -0.014(3) 0.061(4) -0.020(3)
C80 0.083(5) 0.049(4) 0.070(4) -0.009(3) 0.052(4) -0.024(3)
C81 0.050(4) 0.075(5) 0.036(3) -0.007(3) 0.010(3) -0.007(3)
C82 0.074(4) 0.044(3) 0.046(3) -0.010(3) 0.021(3) -0.010(3)
C83 0.072(4) 0.045(3) 0.035(3) -0.006(2) 0.022(3) -0.001(3)
C84 0.067(4) 0.053(3) 0.028(2) 0.006(2) 0.018(3) 0.011(3)
C85 0.056(4) 0.065(4) 0.032(3) -0.004(3) 0.009(3) 0.015(3)
C86 0.080(6) 0.127(8) 0.066(5) -0.028(5) 0.031(4) -0.032(6)
C87 0.116(7) 0.046(4) 0.065(5) -0.007(3) 0.016(5) -0.024(4)
C88 0.089(6) 0.081(5) 0.061(4) -0.004(4) 0.038(4) 0.020(4)
C89 0.107(6) 0.065(5) 0.047(4) 0.005(3) 0.033(4) 0.002(4)
C90 0.079(5) 0.105(7) 0.062(4) -0.002(5) 0.020(4) 0.040(5)
C91 0.051(4) 0.096(6) 0.059(4) -0.010(4) 0.008(3) 0.016(4)
C92 0.058(4) 0.079(5) 0.065(4) 0.020(4) 0.031(4) 0.022(4)
C93 0.107(7) 0.051(4) 0.083(6) -0.005(4) -0.023(5) 0.037(5)
C94 0.082(6) 0.085(6) 0.126(8) 0.068(6) 0.026(6) 0.014(5)
C95 0.068(5) 0.139(9) 0.063(5) 0.049(6) 0.024(4) 0.021(5)
C96 0.084(7) 0.117(9) 0.152(11) -0.059(8) -0.024(7) 0.008(7)
C97 0.105(8) 0.172(12) 0.139(10) 0.057(9) 0.084(8) 0.062(8)
C98 0.156(12) 0.123(10) 0.171(13) -0.074(10) -0.028(10) 0.073(9)
C99 0.130(12) 0.150(12) 0.32(2) 0.162(14) 0.015(13) -0.021(10)
C100 0.134(11) 0.34(2) 0.061(6) 0.071(10) 0.045(7) 0.094(13)
C101 0.179(18) 0.146(15) 0.135(13) -0.015(11) 0.064(13) -0.008(13)
C102 0.182(15) 0.096(8) 0.073(6) 0.000(6) 0.046(8) 0.002(9)
S3 0.120(2) 0.0874(17) 0.114(2) -0.0134(15) 0.0553(19) -0.0185(16)
O19 0.074(10) 0.084(11) 0.099(12) -0.041(9) 0.035(9) -0.023(7)
O20 0.095(11) 0.118(12) 0.143(14) -0.076(11) 0.018(10) 0.039(9)
O21 0.172(17) 0.153(16) 0.178(17) 0.020(14) 0.045(14) -0.043(14)
C103 0.075(11) 0.076(11) 0.095(12) -0.006(10) 0.041(10) 0.006(9)
F7 0.236(14) 0.233(13) 0.39(2) -0.094(13) 0.170(14) -0.013(10)
F8 0.080(9) 0.114(11) 0.211(18) -0.064(12) 0.039(10) -0.033(8)
F9 0.19(2) 0.28(3) 0.21(2) 0.057(19) 0.046(16) -0.132(19)
S3' 0.120(2) 0.0874(17) 0.114(2) -0.0134(15) 0.0553(19) -0.0185(16)
O19' 0.23(3) 0.151(18) 0.18(2) -0.062(15) 0.13(2) -0.017(17)
O20' 0.277(19) 0.149(14) 0.104(10) 0.016(10) 0.094(12) -0.013(13)
O21' 0.127(14) 0.167(16) 0.204(19) -0.003(15) 0.109(14) 0.005(12)
C203 0.178(19) 0.21(2) 0.19(2) -0.007(16) 0.119(17) 0.001(14)
F7' 0.236(14) 0.233(13) 0.39(2) -0.094(13) 0.170(14) -0.013(10)
F8' 0.194(18) 0.25(2) 0.155(14) -0.065(14) 0.069(13) 0.006(15)
F9' 0.37(3) 0.169(17) 0.29(3) -0.014(17) 0.15(2) -0.115(19)
C105 0.29(3) 0.40(4) 0.32(3) 0.03(3) 0.16(2) 0.14(3)
O25 0.142(9) 0.227(14) 0.242(14) -0.124(12) 0.104(9) -0.036(9)
C106 0.140(15) 0.32(3) 0.29(2) -0.05(2) 0.111(16) 0.023(16)
O26 0.111(6) 0.161(8) 0.148(7) -0.053(7) 0.066(6) -0.004(6)

loop_
_atom_type_symbol
_atom_type_description
_atom_type_scat_dispersion_real
_atom_type_scat_dispersion_imag
_atom_type_scat_source
C C 0.0181 0.0091 'International Tables Vol C Tables 4.2.6.8 and 6.1.1.4'
H H 0.0000 0.0000 'International Tables Vol C Tables 4.2.6.8 and 6.1.1.4'
N N 0.0311 0.0180 'International Tables Vol C Tables 4.2.6.8 and 6.1.1.4'
O O 0.0492 0.0322 'International Tables Vol C Tables 4.2.6.8 and 6.1.1.4'
F F 0.0727 0.0534 'International Tables Vol C Tables 4.2.6.8 and 6.1.1.4'
S S 0.3331 0.5567 'International Tables Vol C Tables 4.2.6.8 and 6.1.1.4'
Rh Rh 0.0927 3.6045 'International Tables Vol C Tables 4.2.6.8 and 6.1.1.4'

loop_
_geom_angle_atom_site_label_1
_geom_angle_atom_site_label_2
_geom_angle_atom_site_label_3
_geom_angle
_geom_angle_site_symmetry_1
_geom_angle_site_symmetry_3
C32' Rh1 O2 154.3(2) . .
C32' Rh1 C33' 39.75(9) . .
O2 Rh1 C33' 114.6(2) . .
C32' Rh1 C31' 39.60(9) . .
O2 Rh1 C31' 146.9(3) . .
C33' Rh1 C31' 65.99(14) . .
O2 Rh1 C35 100.23(19) . .
O2 Rh1 C31 128.6(3) . .
C35 Rh1 C31 39.10(9) . .
C32' Rh1 O1 103.7(2) . .
O2 Rh1 O1 77.79(13) . .
C33' Rh1 O1 103.4(2) . .
C31' Rh1 O1 135.3(3) . .
C35 Rh1 O1 148.3(2) . .
C31 Rh1 O1 153.5(3) . .
C32' Rh1 N3 121.3(2) . .
O2 Rh1 N3 84.42(16) . .
C33' Rh1 N3 160.2(2) . .
C31' Rh1 N3 95.30(19) . .
C35 Rh1 N3 126.3(2) . .
C31 Rh1 N3 98.02(19) . .
O1 Rh1 N3 85.26(16) . .
O2 Rh1 C34 104.8(2) . .
C35 Rh1 C34 38.88(9) . .
C31 Rh1 C34 65.07(13) . .
O1 Rh1 C34 110.4(2) . .
N3 Rh1 C34 163.0(2) . .
O2 Rh1 C32 165.22(19) . .
C35 Rh1 C32 65.00(13) . .
C31 Rh1 C32 38.73(9) . .
O1 Rh1 C32 114.9(3) . .
N3 Rh1 C32 103.6(2) . .
C34 Rh1 C32 64.53(13) . .
C32' Rh1 C34' 65.64(14) . .
O2 Rh1 C34' 94.42(17) . .
C33' Rh1 C34' 38.86(9) . .
C31' Rh1 C34' 64.92(13) . .
O1 Rh1 C34' 133.7(3) . .
N3 Rh1 C34' 140.0(3) . .
C32' Rh1 C35' 65.49(14) . .
O2 Rh1 C35' 109.4(2) . .
C33' Rh1 C35' 65.01(13) . .
C31' Rh1 C35' 38.64(9) . .
O1 Rh1 C35' 167.92(18) . .
N3 Rh1 C35' 104.8(2) . .
C34' Rh1 C35' 38.24(9) . .
O4 Rh2 O5 77.72(14) 3_665 3_665
O4 Rh2 N4 82.63(17) 3_665 .
O5 Rh2 N4 85.18(16) 3_665 .
O4 Rh2 C42 109.9(2) 3_665 .
O5 Rh2 C42 165.3(2) 3_665 .
N4 Rh2 C42 107.9(2) . .
O4 Rh2 C44 156.1(2) 3_665 .
O5 Rh2 C44 101.9(2) 3_665 .
N4 Rh2 C44 121.2(2) . .
C42 Rh2 C44 65.9(3) . .
O4 Rh2 C45 115.5(2) 3_665 .
O5 Rh2 C45 99.6(2) 3_665 .
N4 Rh2 C45 161.8(2) . .
C42 Rh2 C45 65.8(3) . .
C44 Rh2 C45 40.7(3) . .
O4 Rh2 C43 147.6(2) 3_665 .
O5 Rh2 C43 134.7(2) 3_665 .
N4 Rh2 C43 98.1(2) . .
C42 Rh2 C43 38.9(2) . .
C44 Rh2 C43 38.8(3) . .
C45 Rh2 C43 66.0(3) . .
O4 Rh2 C41 95.7(2) 3_665 .
O5 Rh2 C41 130.0(2) 3_665 .
N4 Rh2 C41 143.9(2) . .
C42 Rh2 C41 38.8(2) . .
C44 Rh2 C41 65.9(3) . .
C45 Rh2 C41 38.7(3) . .
C43 Rh2 C41 64.7(2) . .
O8 Rh3 O7 78.25(14) . .
O8 Rh3 C81 101.6(2) . .
O7 Rh3 C81 157.1(2) . .
O8 Rh3 C82 98.1(2) . .
O7 Rh3 C82 117.6(2) . .
C81 Rh3 C82 39.6(3) . .
O8 Rh3 N7 85.43(17) . .
O7 Rh3 N7 84.24(16) . .
C81 Rh3 N7 118.6(2) . .
C82 Rh3 N7 158.2(2) . .
O8 Rh3 C84 163.7(2) . .
O7 Rh3 C84 108.6(2) . .
C81 Rh3 C84 66.2(3) . .
C82 Rh3 C84 65.7(3) . .
N7 Rh3 C84 109.7(2) . .
O8 Rh3 C85 135.9(2) . .
O7 Rh3 C85 145.8(2) . .
C81 Rh3 C85 39.3(3) . .
C82 Rh3 C85 65.3(3) . .
N7 Rh3 C85 97.3(2) . .
C84 Rh3 C85 38.8(2) . .
O8 Rh3 C83 126.4(2) . .
O7 Rh3 C83 95.5(2) . .
C81 Rh3 C83 65.9(3) . .
C82 Rh3 C83 38.4(2) . .
N7 Rh3 C83 147.6(2) . .
C84 Rh3 C83 39.8(2) . .
C85 Rh3 C83 65.4(2) . .
O11 Rh4 C93 106.7(3) . .
O11 Rh4 C94 143.5(4) . .
C93 Rh4 C94 40.5(4) . .
O11 Rh4 N8 84.38(16) . 3
C93 Rh4 N8 162.8(3) . 3
C94 Rh4 N8 131.7(4) . 3
O11 Rh4 O10 77.65(14) . .
C93 Rh4 O10 110.5(3) . .
C94 Rh4 O10 97.7(3) . .
N8 Rh4 O10 84.38(17) 3 .
O11 Rh4 C95 163.6(3) . .
C93 Rh4 C95 65.8(4) . .
C94 Rh4 C95 37.4(4) . .
N8 Rh4 C95 99.9(4) 3 .
O10 Rh4 C95 118.3(3) . .
O11 Rh4 C92 99.4(2) . .
C93 Rh4 C92 39.0(4) . .
C94 Rh4 C92 65.4(4) . .
N8 Rh4 C92 127.5(3) 3 .
O10 Rh4 C92 147.9(3) . .
C95 Rh4 C92 65.3(3) . .
O11 Rh4 C91 126.2(3) . .
C93 Rh4 C91 64.9(3) . .
C94 Rh4 C91 63.0(4) . .
N8 Rh4 C91 98.0(3) 3 .
O10 Rh4 C91 156.1(3) . .
C95 Rh4 C91 37.8(4) . .
C92 Rh4 C91 39.1(3) . .
O2 N1 C11 118.3(4) . .
O2 N1 C12 116.2(4) . .
C11 N1 C12 125.4(5) . .
O5 N2 C13 118.7(4) . .
O5 N2 C14 116.3(4) . .
C13 N2 C14 124.9(5) . .
C19 N3 C15 117.2(5) . .
C19 N3 Rh1 125.1(4) . .
C15 N3 Rh1 116.7(3) . .
C26 N4 C30 117.0(5) . .
C26 N4 Rh2 121.7(4) . .
C30 N4 Rh2 121.3(3) . .
C61 N5 O8 119.5(4) . .
C61 N5 C62 125.4(5) . .
O8 N5 C62 115.1(4) . .
C63 N6 O11 118.3(4) . .
C63 N6 C64 125.3(5) . .
O11 N6 C64 116.2(4) . .
C65 N7 C69 119.0(5) . .
C65 N7 Rh3 121.9(4) . .
C69 N7 Rh3 119.1(4) . .
C80 N8 C76 116.7(5) . .
C80 N8 Rh4 124.2(4) . 3
C76 N8 Rh4 118.9(4) . 3
C11 O1 Rh1 112.6(3) . .
N1 O2 Rh1 110.4(3) . .
C13 O4 Rh2 113.9(3) . 3_665
N2 O5 Rh2 110.1(3) . 3_665
C61 O7 Rh3 113.2(3) . .
N5 O8 Rh3 109.6(3) . .
C63 O10 Rh4 112.8(3) . .
N6 O11 Rh4 110.0(3) . .
O14 S1 O13 120.4(8) . .
O14 S1 O15 102.9(9) . .
O13 S1 O15 113.8(7) . .
O14 S1 C101 106.0(8) . .
O13 S1 C101 107.6(8) . .
O15 S1 C101 104.9(9) . .
O18 S2 O16 111.8(9) . .
O18 S2 O17 127.8(12) . .
O16 S2 O17 105.0(8) . .
O18 S2 C102 107.8(10) . .
O16 S2 C102 103.7(7) . .
O17 S2 C102 97.6(7) . .
C10 C1 C2 119.0(5) . .
C10 C1 C11 122.0(5) . .
C2 C1 C11 119.0(5) . .
C7 C2 C3 119.8(5) . .
C7 C2 C1 120.1(5) . .
C3 C2 C1 120.1(5) . .
C4 C3 C2 119.5(5) . .
C4 C3 C12 119.2(5) . .
C2 C3 C12 121.2(5) . .
C3 C4 C5 120.9(5) . .
C4 C5 C6 120.0(5) . .
C5 C6 C7 120.1(5) . .
C5 C6 C13 120.9(5) . .
C7 C6 C13 118.9(5) . .
C2 C7 C6 119.6(5) . .
C2 C7 C8 120.2(5) . .
C6 C7 C8 120.2(5) . .
C9 C8 C7 118.0(5) . .
C9 C8 C14 121.4(5) . .
C7 C8 C14 120.5(5) . .
C10 C9 C8 121.3(5) . .
C1 C10 C9 121.4(5) . .
O1 C11 N1 119.5(5) . .
O1 C11 C1 121.5(5) . .
N1 C11 C1 119.1(5) . .
O3 C12 N1 119.5(5) . .
O3 C12 C3 125.2(5) . .
N1 C12 C3 115.3(4) . .
O4 C13 N2 119.3(5) . .
O4 C13 C6 121.2(5) . .
N2 C13 C6 119.6(5) . .
O6 C14 N2 120.7(5) . .
O6 C14 C8 123.8(5) . .
N2 C14 C8 115.5(4) . .
N3 C15 C16 122.7(5) . .
C15 C16 C17 120.5(5) . .
C18 C17 C16 116.6(5) . .
C18 C17 C20 122.5(5) . .
C16 C17 C20 120.7(5) . .
C17 C18 C19 119.2(5) . .
N3 C19 C18 123.6(5) . .
C21 C20 C25 117.2(5) . .
C21 C20 C17 120.2(5) . .
C25 C20 C17 122.5(5) . .
C22 C21 C20 122.2(5) . .
C21 C22 C23 120.8(5) . .
C22 C23 C24 116.9(5) . .
C22 C23 C28 121.3(5) . .
C24 C23 C28 121.7(5) . .
C25 C24 C23 122.0(5) . .
C24 C25 C20 120.8(5) . .
N4 C26 C27 123.6(5) . .
C26 C27 C28 120.6(5) . .
C29 C28 C27 115.6(5) . .
C29 C28 C23 122.6(5) . .
C27 C28 C23 121.6(5) . .
C30 C29 C28 120.6(5) . .
N4 C30 C29 122.6(5) . .
C35 C31 C32 108.0 . .
C35 C31 C36 126.0 . .
C32 C31 C36 126.0 . .
C35 C31 Rh1 70.21(17) . .
C32 C31 Rh1 71.86(17) . .
C36 C31 Rh1 123.56(16) . .
C33 C32 C31 108.0 . .
C33 C32 C37 126.0 . .
C31 C32 C37 126.0 . .
C33 C32 Rh1 71.36(16) . .
C31 C32 Rh1 69.41(16) . .
C37 C32 Rh1 124.82(15) . .
C32 C33 C34 108.0 . .
C32 C33 C38 126.0 . .
C34 C33 C38 126.0 . .
C32 C33 Rh1 70.33(16) . .
C34 C33 Rh1 69.90(16) . .
C38 C33 Rh1 125.36(15) . .
C35 C34 C33 108.0 . .
C35 C34 C39 126.0 . .
C33 C34 C39 126.0 . .
C35 C34 Rh1 69.48(16) . .
C33 C34 Rh1 71.70(17) . .
C39 C34 Rh1 124.42(16) . .
C31 C35 C34 108.0 . .
C31 C35 C40 126.0 . .
C34 C35 C40 126.0 . .
C31 C35 Rh1 70.69(17) . .
C34 C35 Rh1 71.64(17) . .
C40 C35 Rh1 123.31(16) . .
C32' C31' C35' 108.0 . .
C32' C31' C36' 126.0 . .
C35' C31' C36' 126.0 . .
C32' C31' Rh1 68.53(17) . .
C35' C31' Rh1 72.78(17) . .
C36' C31' Rh1 124.27(16) . .
C33' C32' C31' 108.0 . .
C33' C32' C37' 126.0 . .
C31' C32' C37' 126.0 . .
C33' C32' Rh1 71.24(17) . .
C31' C32' Rh1 71.87(17) . .
C37' C32' Rh1 122.57(16) . .
C32' C33' C34' 108.0 . .
C32' C33' C38' 126.0 . .
C34' C33' C38' 126.0 . .
C32' C33' Rh1 69.01(17) . .
C34' C33' Rh1 72.89(17) . .
C38' C33' Rh1 123.71(16) . .
C35' C34' C33' 108.0 . .
C35' C34' C39' 126.0 . .
C33' C34' C39' 126.0 . .
C35' C34' Rh1 71.21(16) . .
C33' C34' Rh1 68.25(17) . .
C39' C34' Rh1 126.09(15) . .
C31' C35' C34' 108.0 . .
C31' C35' C40' 126.0 . .
C34' C35' C40' 126.0 . .
C31' C35' Rh1 68.58(16) . .
C34' C35' Rh1 70.55(16) . .
C40' C35' Rh1 126.44(15) . .
C45 C41 C42 109.4(6) . .
C45 C41 C46 125.4(7) . .
C42 C41 C46 125.0(7) . .
C45 C41 Rh2 70.2(3) . .
C42 C41 Rh2 69.9(3) . .
C46 C41 Rh2 122.4(5) . .
C41 C42 C43 108.0(6) . .
C41 C42 C47 124.0(6) . .
C43 C42 C47 127.9(6) . .
C41 C42 Rh2 71.3(3) . .
C43 C42 Rh2 71.3(3) . .
C47 C42 Rh2 125.9(5) . .
C44 C43 C42 109.2(6) . .
C44 C43 C48 124.5(7) . .
C42 C43 C48 126.3(7) . .
C44 C43 Rh2 70.1(4) . .
C42 C43 Rh2 69.9(3) . .
C48 C43 Rh2 126.7(4) . .
C43 C44 C49 126.8(8) . .
C43 C44 C45 106.7(6) . .
C49 C44 C45 126.5(8) . .
C43 C44 Rh2 71.1(4) . .
C49 C44 Rh2 124.5(5) . .
C45 C44 Rh2 69.8(4) . .
C41 C45 C44 106.7(6) . .
C41 C45 C50 128.1(8) . .
C44 C45 C50 125.3(8) . .
C41 C45 Rh2 71.1(4) . .
C44 C45 Rh2 69.6(3) . .
C50 C45 Rh2 123.4(5) . .
C60 C51 C52 119.8(5) . .
C60 C51 C61 121.2(5) . .
C52 C51 C61 119.0(5) . .
C57 C52 C51 119.5(5) . .
C57 C52 C53 119.7(5) . .
C51 C52 C53 120.8(5) . .
C54 C53 C52 119.4(5) . .
C54 C53 C62 121.1(5) . .
C52 C53 C62 119.5(5) . .
C53 C54 C55 121.3(5) . .
C54 C55 C56 120.2(5) . .
C55 C56 C57 119.4(5) . .
C55 C56 C63 120.7(5) . .
C57 C56 C63 119.8(5) . .
C52 C57 C58 119.4(5) . .
C52 C57 C56 120.0(5) . .
C58 C57 C56 120.7(5) . .
C59 C58 C57 120.0(5) . .
C59 C58 C64 121.0(5) . .
C57 C58 C64 119.0(5) . .
C58 C59 C60 120.9(5) . .
C51 C60 C59 120.4(5) . .
O7 C61 N5 119.5(5) . .
O7 C61 C51 121.6(5) . .
N5 C61 C51 118.9(5) . .
O9 C62 N5 119.8(6) . .
O9 C62 C53 123.8(6) . .
N5 C62 C53 116.4(5) . .
O10 C63 N6 119.8(5) . .
O10 C63 C56 122.5(5) . .
N6 C63 C56 117.7(4) . .
O12 C64 N6 119.7(5) . .
O12 C64 C58 123.0(5) . .
N6 C64 C58 117.3(4) . .
N7 C65 C66 122.5(5) . .
C67 C66 C65 119.9(6) . .
C66 C67 C68 116.5(5) . .
C66 C67 C70 121.8(5) . .
C68 C67 C70 121.6(5) . .
C69 C68 C67 120.5(5) . .
N7 C69 C68 121.7(5) . .
C75 C70 C71 117.7(6) . .
C75 C70 C67 121.6(5) . .
C71 C70 C67 120.7(5) . .
C72 C71 C70 120.9(5) . .
C71 C72 C73 121.3(5) . .
C72 C73 C74 117.7(6) . .
C72 C73 C78 120.4(5) . .
C74 C73 C78 121.9(5) . .
C75 C74 C73 121.6(6) . .
C74 C75 C70 120.6(6) . .
N8 C76 C77 123.2(5) . .
C76 C77 C78 119.8(5) . .
C79 C78 C77 117.1(5) . .
C79 C78 C73 122.2(5) . .
C77 C78 C73 120.6(5) . .
C80 C79 C78 119.9(6) . .
N8 C80 C79 123.3(6) . .
C85 C81 C82 106.8(6) . .
C85 C81 C86 126.9(7) . .
C82 C81 C86 126.1(8) . .
C85 C81 Rh3 71.5(4) . .
C82 C81 Rh3 70.6(4) . .
C86 C81 Rh3 126.2(5) . .
C83 C82 C81 109.5(6) . .
C83 C82 C87 125.4(7) . .
C81 C82 C87 125.1(7) . .
C83 C82 Rh3 71.8(4) . .
C81 C82 Rh3 69.8(4) . .
C87 C82 Rh3 123.1(5) . .
C82 C83 C84 107.5(6) . .
C82 C83 C88 128.3(7) . .
C84 C83 C88 124.1(6) . .
C82 C83 Rh3 69.8(3) . .
C84 C83 Rh3 69.6(3) . .
C88 C83 Rh3 123.4(5) . .
C85 C84 C83 107.2(6) . .
C85 C84 C89 127.7(6) . .
C83 C84 C89 125.0(6) . .
C85 C84 Rh3 70.8(3) . .
C83 C84 Rh3 70.6(3) . .
C89 C84 Rh3 126.8(5) . .
C84 C85 C81 108.9(6) . .
C84 C85 C90 126.1(7) . .
C81 C85 C90 124.9(7) . .
C84 C85 Rh3 70.4(3) . .
C81 C85 Rh3 69.2(4) . .
C90 C85 Rh3 125.8(5) . .
C95 C91 C92 110.0(9) . .
C95 C91 C96 124.8(10) . .
C92 C91 C96 125.2(10) . .
C95 C91 Rh4 70.8(5) . .
C92 C91 Rh4 70.2(4) . .
C96 C91 Rh4 125.2(7) . .
C93 C92 C91 106.5(8) . .
C93 C92 C97 127.8(10) . .
C91 C92 C97 125.6(10) . .
C93 C92 Rh4 69.6(5) . .
C91 C92 Rh4 70.7(4) . .
C97 C92 Rh4 123.2(6) . .
C92 C93 C94 105.8(8) . .
C92 C93 C98 120.8(12) . .
C94 C93 C98 133.3(13) . .
C92 C93 Rh4 71.4(4) . .
C94 C93 Rh4 69.9(5) . .
C98 C93 Rh4 122.1(6) . .
C95 C94 C93 109.5(8) . .
C95 C94 C99 121.2(13) . .
C93 C94 C99 129.1(14) . .
C95 C94 Rh4 72.0(5) . .
C93 C94 Rh4 69.6(4) . .
C99 C94 Rh4 120.0(8) . .
C94 C95 C91 108.2(9) . .
C94 C95 C100 130.0(12) . .
C91 C95 C100 121.8(12) . .
C94 C95 Rh4 70.6(5) . .
C91 C95 Rh4 71.4(4) . .
C100 C95 Rh4 125.1(8) . .
F2 C101 F1 108.6(16) . .
F2 C101 F3 99.7(14) . .
F1 C101 F3 104.7(16) . .
F2 C101 S1 109.6(14) . .
F1 C101 S1 116.4(12) . .
F3 C101 S1 116.3(14) . .
F5 C102 F6 107.7(15) . .
F5 C102 F4 123.4(18) . .
F6 C102 F4 97.7(12) . .
F5 C102 S2 114.5(11) . .
F6 C102 S2 105.9(13) . .
F4 C102 S2 105.2(11) . .
O20 S3 O19 124.8(15) . .
O20 S3 O21 88.3(19) . .
O19 S3 O21 118.3(18) . .
O20 S3 C103 115.5(11) . .
O19 S3 C103 107.3(11) . .
O21 S3 C103 98.9(13) . .
F9 C103 F8 104.1(19) . .
F9 C103 F7 130(2) . .
F8 C103 F7 100.1(15) . .
F9 C103 S3 103.6(16) . .
F8 C103 S3 113.9(12) . .
F7 C103 S3 105.0(12) . .
F8' C203 F9' 115(2) . .

loop_
_geom_bond_atom_site_label_1
_geom_bond_atom_site_label_2
_geom_bond_distance
_geom_bond_site_symmetry_2
Rh1 C32' 2.055(4) .
Rh1 O2 2.064(3) .
Rh1 C33' 2.084(5) .
Rh1 C31' 2.098(4) .
Rh1 C35 2.103(4) .
Rh1 C31 2.109(4) .
Rh1 O1 2.119(4) .
Rh1 N3 2.127(4) .
Rh1 C34 2.131(5) .
Rh1 C32 2.141(4) .
Rh1 C34' 2.144(5) .
Rh1 C35' 2.153(5) .
Rh2 O4 2.084(4) 3_665
Rh2 O5 2.098(4) 3_665
Rh2 N4 2.117(5) .
Rh2 C42 2.120(5) .
Rh2 C44 2.126(6) .
Rh2 C45 2.128(6) .
Rh2 C43 2.138(6) .
Rh2 C41 2.140(6) .
Rh3 O8 2.082(4) .
Rh3 O7 2.103(4) .
Rh3 C81 2.111(7) .
Rh3 C82 2.122(6) .
Rh3 N7 2.128(5) .
Rh3 C84 2.135(5) .
Rh3 C85 2.141(6) .
Rh3 C83 2.148(5) .
Rh4 O11 2.073(3) .
Rh4 C93 2.100(8) .
Rh4 C94 2.104(8) .
Rh4 N8 2.113(5) 3
Rh4 O10 2.117(4) .
Rh4 C95 2.122(8) .
Rh4 C92 2.123(7) .
Rh4 C91 2.129(7) .
N1 O2 1.362(6) .
N1 C11 1.363(7) .
N1 C12 1.413(7) .
N2 O5 1.353(6) .
N2 C13 1.358(7) .
N2 C14 1.409(7) .
N3 C19 1.324(7) .
N3 C15 1.359(7) .
N4 C26 1.342(7) .
N4 C30 1.350(7) .
N5 C61 1.348(7) .
N5 O8 1.369(6) .
N5 C62 1.409(7) .
N6 C63 1.360(7) .
N6 O11 1.364(6) .
N6 C64 1.404(6) .
N7 C65 1.322(8) .
N7 C69 1.338(7) .
N8 C80 1.331(8) .
N8 C76 1.361(7) .
N8 Rh4 2.113(5) 3
O1 C11 1.247(6) .
O3 C12 1.208(7) .
O4 C13 1.256(6) .
O4 Rh2 2.084(4) 3_665
O5 Rh2 2.098(4) 3_665
O6 C14 1.199(7) .
O7 C61 1.256(7) .
O9 C62 1.209(7) .
O10 C63 1.240(6) .
O12 C64 1.236(6) .
O13 S1 1.368(7) .
O14 S1 1.358(11) .
O15 S1 1.484(11) .
O16 S2 1.413(10) .
O17 S2 1.417(10) .
O18 S2 1.371(12) .
S1 C101 1.639(19) .
S2 C102 1.826(16) .
F1 C101 1.372(19) .
F2 C101 1.322(18) .
F3 C101 1.376(15) .
F4 C102 1.357(17) .
F5 C102 1.216(13) .
F6 C102 1.314(15) .
C1 C10 1.365(7) .
C1 C2 1.419(7) .
C1 C11 1.455(8) .
C2 C7 1.383(8) .
C2 C3 1.419(7) .
C3 C4 1.377(8) .
C3 C12 1.468(8) .
C4 C5 1.385(8) .
C5 C6 1.386(7) .
C6 C7 1.410(7) .
C6 C13 1.445(8) .
C7 C8 1.426(7) .
C8 C9 1.386(8) .
C8 C14 1.469(8) .
C9 C10 1.382(8) .
C15 C16 1.364(8) .
C16 C17 1.397(7) .
C17 C18 1.394(7) .
C17 C20 1.464(7) .
C18 C19 1.395(8) .
C20 C21 1.391(8) .
C20 C25 1.409(8) .
C21 C22 1.378(8) .
C22 C23 1.404(7) .
C23 C24 1.409(8) .
C23 C28 1.470(7) .
C24 C25 1.370(8) .
C26 C27 1.354(8) .
C27 C28 1.413(8) .
C28 C29 1.389(8) .
C29 C30 1.381(8) .
C31 C35 1.409(2) .
C31 C32 1.410(2) .
C31 C36 1.498(3) .
C32 C33 1.409(2) .
C32 C37 1.498(3) .
C33 C34 1.410(2) .
C33 C38 1.498(3) .
C34 C35 1.409(2) .
C34 C39 1.498(3) .
C35 C40 1.498(3) .
C31' C32' 1.407(2) .
C31' C35' 1.407(2) .
C31' C36' 1.496(3) .
C32' C33' 1.407(2) .
C32' C37' 1.496(3) .
C33' C34' 1.407(2) .
C33' C38' 1.496(3) .
C34' C35' 1.407(2) .
C34' C39' 1.496(3) .
C35' C40' 1.496(3) .
C41 C45 1.413(10) .
C41 C42 1.415(9) .
C41 C46 1.505(10) .
C42 C43 1.417(9) .
C42 C47 1.511(10) .
C43 C44 1.416(10) .
C43 C48 1.502(9) .
C44 C49 1.474(10) .
C44 C45 1.478(10) .
C45 C50 1.499(10) .
C51 C60 1.369(8) .
C51 C52 1.418(7) .
C51 C61 1.459(8) .
C52 C57 1.383(8) .
C52 C53 1.421(7) .
C53 C54 1.378(8) .
C53 C62 1.472(9) .
C54 C55 1.380(9) .
C55 C56 1.388(8) .
C56 C57 1.420(7) .
C56 C63 1.459(8) .
C57 C58 1.420(7) .
C58 C59 1.358(7) .
C58 C64 1.466(8) .
C59 C60 1.388(8) .
C65 C66 1.385(9) .
C66 C67 1.376(8) .
C67 C68 1.410(8) .
C67 C70 1.497(8) .
C68 C69 1.361(8) .
C70 C75 1.384(9) .
C70 C71 1.408(8) .
C71 C72 1.360(8) .
C72 C73 1.384(8) .
C73 C74 1.391(9) .
C73 C78 1.488(8) .
C74 C75 1.369(10) .
C76 C77 1.364(8) .
C77 C78 1.396(8) .
C78 C79 1.384(8) .
C79 C80 1.383(9) .
C81 C85 1.431(10) .
C81 C82 1.433(10) .
C81 C86 1.483(11) .
C82 C83 1.404(9) .
C82 C87 1.507(10) .
C83 C84 1.458(9) .
C83 C88 1.488(10) .
C84 C85 1.421(9) .
C84 C89 1.476(10) .
C85 C90 1.476(10) .
C91 C95 1.377(13) .
C91 C92 1.422(11) .
C91 C96 1.509(14) .
C92 C93 1.410(13) .
C92 C97 1.502(12) .
C93 C94 1.455(12) .
C93 C98 1.541(14) .
C94 C95 1.354(13) .
C94 C99 1.554(16) .
C95 C100 1.528(14) .
S3 O20 1.280(12) .
S3 O19 1.390(14) .
S3 O21 1.460(16) .
S3 C103 1.717(14) .
C103 F9 1.274(17) .
C103 F8 1.330(16) .
C103 F7 1.339(15) .
C203 F8' 1.331(18) .
C203 F9' 1.338(18) .
C105 O25 1.486(18) .
C106 O26 1.45(3) .

loop_
_geom_torsion_atom_site_label_1
_geom_torsion_atom_site_label_2
_geom_torsion_atom_site_label_3
_geom_torsion_atom_site_label_4
_geom_torsion
_geom_torsion_site_symmetry_1
_geom_torsion_site_symmetry_4
C11 N1 O2 Rh1 -11.4(5) . .
C12 N1 O2 Rh1 171.5(4) . .
C13 N2 O5 Rh2 -2.9(5) . 3_665
C14 N2 O5 Rh2 -179.5(4) . 3_665
C61 N5 O8 Rh3 -2.0(6) . .
C62 N5 O8 Rh3 175.4(4) . .
C63 N6 O11 Rh4 11.9(5) . .
C64 N6 O11 Rh4 -171.8(3) . .
C10 C1 C2 C7 1.4(8) . .
C11 C1 C2 C7 -177.5(5) . .
C10 C1 C2 C3 179.5(5) . .
C11 C1 C2 C3 0.6(8) . .
C7 C2 C3 C4 0.1(8) . .
C1 C2 C3 C4 -178.0(5) . .
C7 C2 C3 C12 178.1(5) . .
C1 C2 C3 C12 0.0(8) . .
C2 C3 C4 C5 -1.6(9) . .
C12 C3 C4 C5 -179.6(5) . .
C3 C4 C5 C6 0.6(9) . .
C4 C5 C6 C7 1.8(9) . .
C4 C5 C6 C13 177.9(5) . .
C3 C2 C7 C6 2.2(8) . .
C1 C2 C7 C6 -179.6(5) . .
C3 C2 C7 C8 -177.9(5) . .
C1 C2 C7 C8 0.3(8) . .
C5 C6 C7 C2 -3.2(8) . .
C13 C6 C7 C2 -179.3(5) . .
C5 C6 C7 C8 176.9(5) . .
C13 C6 C7 C8 0.8(8) . .
C2 C7 C8 C9 -2.2(8) . .
C6 C7 C8 C9 177.7(5) . .
C2 C7 C8 C14 175.2(5) . .
C6 C7 C8 C14 -4.9(8) . .
C7 C8 C9 C10 2.6(9) . .
C14 C8 C9 C10 -174.8(6) . .
C2 C1 C10 C9 -1.0(9) . .
C11 C1 C10 C9 177.8(6) . .
C8 C9 C10 C1 -1.0(10) . .
Rh1 O1 C11 N1 4.5(6) . .
Rh1 O1 C11 C1 -175.8(4) . .
O2 N1 C11 O1 4.8(7) . .
C12 N1 C11 O1 -178.4(5) . .
O2 N1 C11 C1 -175.0(4) . .
C12 N1 C11 C1 1.9(8) . .
C10 C1 C11 O1 -0.1(8) . .
C2 C1 C11 O1 178.8(5) . .
C10 C1 C11 N1 179.7(5) . .
C2 C1 C11 N1 -1.5(7) . .
O2 N1 C12 O3 -3.1(8) . .
C11 N1 C12 O3 180.0(5) . .
O2 N1 C12 C3 175.7(4) . .
C11 N1 C12 C3 -1.2(8) . .
C4 C3 C12 O3 -3.0(9) . .
C2 C3 C12 O3 179.0(6) . .
C4 C3 C12 N1 178.2(5) . .
C2 C3 C12 N1 0.2(8) . .
Rh2 O4 C13 N2 5.8(6) 3_665 .
Rh2 O4 C13 C6 -173.6(4) 3_665 .
O5 N2 C13 O4 -1.9(7) . .
C14 N2 C13 O4 174.4(5) . .
O5 N2 C13 C6 177.4(4) . .
C14 N2 C13 C6 -6.2(8) . .
C5 C6 C13 O4 7.9(8) . .
C7 C6 C13 O4 -176.0(5) . .
C5 C6 C13 N2 -171.4(5) . .
C7 C6 C13 N2 4.7(8) . .
O5 N2 C14 O6 -2.1(8) . .
C13 N2 C14 O6 -178.6(6) . .
O5 N2 C14 C8 178.5(4) . .
C13 N2 C14 C8 2.1(8) . .
C9 C8 C14 O6 1.6(10) . .
C7 C8 C14 O6 -175.8(6) . .
C9 C8 C14 N2 -179.1(5) . .
C7 C8 C14 N2 3.5(8) . .
C19 N3 C15 C16 -0.5(8) . .
Rh1 N3 C15 C16 -169.3(4) . .
N3 C15 C16 C17 3.4(9) . .
C15 C16 C17 C18 -4.8(8) . .
C15 C16 C17 C20 171.2(5) . .
C16 C17 C18 C19 3.4(8) . .
C20 C17 C18 C19 -172.5(6) . .
C15 N3 C19 C18 -0.9(9) . .
Rh1 N3 C19 C18 166.9(5) . .
C17 C18 C19 N3 -0.7(9) . .
C18 C17 C20 C21 150.2(6) . .
C16 C17 C20 C21 -25.6(8) . .
C18 C17 C20 C25 -26.5(9) . .
C16 C17 C20 C25 157.7(6) . .
C25 C20 C21 C22 0.7(9) . .
C17 C20 C21 C22 -176.2(5) . .
C20 C21 C22 C23 -0.4(9) . .
C21 C22 C23 C24 -0.6(9) . .
C21 C22 C23 C28 176.6(5) . .
C22 C23 C24 C25 1.3(9) . .
C28 C23 C24 C25 -175.9(6) . .
C23 C24 C25 C20 -1.0(10) . .
C21 C20 C25 C24 0.0(9) . .
C17 C20 C25 C24 176.8(6) . .
C30 N4 C26 C27 -2.0(8) . .
Rh2 N4 C26 C27 178.6(5) . .
N4 C26 C27 C28 1.5(9) . .
C26 C27 C28 C29 -0.3(8) . .
C26 C27 C28 C23 -175.5(5) . .
C22 C23 C28 C29 -162.9(6) . .
C24 C23 C28 C29 14.1(8) . .
C22 C23 C28 C27 11.8(8) . .
C24 C23 C28 C27 -171.1(6) . .
C27 C28 C29 C30 -0.3(8) . .
C23 C28 C29 C30 174.8(5) . .
C26 N4 C30 C29 1.3(8) . .
Rh2 N4 C30 C29 -179.3(4) . .
C28 C29 C30 N4 -0.2(9) . .
C35 C31 C32 C33 0.0 . .
C36 C31 C32 C33 180.0 . .
Rh1 C31 C32 C33 61.24(17) . .
C35 C31 C32 C37 180.0 . .
C36 C31 C32 C37 0.0 . .
Rh1 C31 C32 C37 -118.75(17) . .
C35 C31 C32 Rh1 -61.25(17) . .
C36 C31 C32 Rh1 118.75(17) . .
C31 C32 C33 C34 0.0 . .
C37 C32 C33 C34 180.0 . .
Rh1 C32 C33 C34 60.02(17) . .
C31 C32 C33 C38 180.0 . .
C37 C32 C33 C38 0.0 . .
Rh1 C32 C33 C38 -119.99(17) . .
C31 C32 C33 Rh1 -60.01(17) . .
C37 C32 C33 Rh1 119.98(16) . .
C32 C33 C34 C35 0.0 . .
C38 C33 C34 C35 -180.0 . .
Rh1 C33 C34 C35 60.29(17) . .
C32 C33 C34 C39 180.0 . .
C38 C33 C34 C39 0.0 . .
Rh1 C33 C34 C39 -119.71(17) . .
C32 C33 C34 Rh1 -60.29(17) . .
C38 C33 C34 Rh1 119.72(17) . .
C32 C31 C35 C34 0.0 . .
C36 C31 C35 C34 180.0 . .
Rh1 C31 C35 C34 -62.30(17) . .
C32 C31 C35 C40 180.0 . .
C36 C31 C35 C40 0.0 . .
Rh1 C31 C35 C40 117.69(17) . .
C32 C31 C35 Rh1 62.30(17) . .
C36 C31 C35 Rh1 -117.70(17) . .
C33 C34 C35 C31 0.0 . .
C39 C34 C35 C31 180.0 . .
Rh1 C34 C35 C31 61.69(17) . .
C33 C34 C35 C40 180.0 . .
C39 C34 C35 C40 0.0 . .
Rh1 C34 C35 C40 -118.30(17) . .
C33 C34 C35 Rh1 -61.69(17) . .
C39 C34 C35 Rh1 118.30(17) . .
C35' C31' C32' C33' 0.0 . .
C36' C31' C32' C33' 180.0 . .
Rh1 C31' C32' C33' 62.47(17) . .
C35' C31' C32' C37' 180.0 . .
C36' C31' C32' C37' 0.0 . .
Rh1 C31' C32' C37' -117.54(17) . .
C35' C31' C32' Rh1 -62.46(17) . .
C36' C31' C32' Rh1 117.53(17) . .
C31' C32' C33' C34' 0.0 . .
C37' C32' C33' C34' -180.0 . .
Rh1 C32' C33' C34' 62.87(18) . .
C31' C32' C33' C38' 180.0 . .
C37' C32' C33' C38' 0.0 . .
Rh1 C32' C33' C38' -117.13(18) . .
C31' C32' C33' Rh1 -62.87(18) . .
C37' C32' C33' Rh1 117.13(18) . .
C32' C33' C34' C35' 0.0 . .
C38' C33' C34' C35' 180.0 . .
Rh1 C33' C34' C35' 60.38(17) . .
C32' C33' C34' C39' -180.0 . .
C38' C33' C34' C39' 0.0 . .
Rh1 C33' C34' C39' -119.61(17) . .
C32' C33' C34' Rh1 -60.39(17) . .
C38' C33' C34' Rh1 119.62(17) . .
C32' C31' C35' C34' 0.0 . .
C36' C31' C35' C34' 180.0 . .
Rh1 C31' C35' C34' -59.77(17) . .
C32' C31' C35' C40' 180.0 . .
C36' C31' C35' C40' 0.0 . .
Rh1 C31' C35' C40' 120.24(17) . .
C32' C31' C35' Rh1 59.76(17) . .
C36' C31' C35' Rh1 -120.23(17) . .
C33' C34' C35' C31' 0.0 . .
C39' C34' C35' C31' 180.0 . .
Rh1 C34' C35' C31' 58.54(17) . .
C33' C34' C35' C40' -180.0 . .
C39' C34' C35' C40' 0.0 . .
Rh1 C34' C35' C40' -121.47(17) . .
C33' C34' C35' Rh1 -58.53(17) . .
C39' C34' C35' Rh1 121.46(17) . .
C45 C41 C42 C43 3.0(7) . .
C46 C41 C42 C43 178.3(6) . .
Rh2 C41 C42 C43 62.2(4) . .
C45 C41 C42 C47 179.5(6) . .
C46 C41 C42 C47 -5.1(10) . .
Rh2 C41 C42 C47 -121.2(6) . .
C45 C41 C42 Rh2 -59.2(4) . .
C46 C41 C42 Rh2 116.1(6) . .
C41 C42 C43 C44 -3.0(7) . .
C47 C42 C43 C44 -179.4(6) . .
Rh2 C42 C43 C44 59.3(4) . .
C41 C42 C43 C48 176.4(6) . .
C47 C42 C43 C48 0.0(10) . .
Rh2 C42 C43 C48 -121.3(6) . .
C41 C42 C43 Rh2 -62.3(4) . .
C47 C42 C43 Rh2 121.4(6) . .
C42 C43 C44 C49 -178.6(6) . .
C48 C43 C44 C49 2.0(10) . .
Rh2 C43 C44 C49 -119.5(7) . .
C42 C43 C44 C45 1.9(6) . .
C48 C43 C44 C45 -177.5(5) . .
Rh2 C43 C44 C45 61.0(4) . .
C42 C43 C44 Rh2 -59.1(4) . .
C48 C43 C44 Rh2 121.5(6) . .
C42 C41 C45 C44 -1.8(7) . .
C46 C41 C45 C44 -177.1(6) . .
Rh2 C41 C45 C44 -60.8(4) . .
C42 C41 C45 C50 177.1(6) . .
C46 C41 C45 C50 1.8(11) . .
Rh2 C41 C45 C50 118.1(7) . .
C42 C41 C45 Rh2 59.0(4) . .
C46 C41 C45 Rh2 -116.3(7) . .
C43 C44 C45 C41 0.0(6) . .
C49 C44 C45 C41 -179.5(6) . .
Rh2 C44 C45 C41 61.8(4) . .
C43 C44 C45 C50 -179.0(6) . .
C49 C44 C45 C50 1.5(10) . .
Rh2 C44 C45 C50 -117.1(7) . .
C43 C44 C45 Rh2 -61.9(4) . .
C49 C44 C45 Rh2 118.6(7) . .
C60 C51 C52 C57 -0.4(8) . .
C61 C51 C52 C57 178.6(5) . .
C60 C51 C52 C53 -179.1(6) . .
C61 C51 C52 C53 -0.1(8) . .
C57 C52 C53 C54 1.7(9) . .
C51 C52 C53 C54 -179.6(6) . .
C57 C52 C53 C62 -176.3(6) . .
C51 C52 C53 C62 2.4(9) . .
C52 C53 C54 C55 -0.5(10) . .
C62 C53 C54 C55 177.4(7) . .
C53 C54 C55 C56 -1.7(10) . .
C54 C55 C56 C57 2.6(9) . .
C54 C55 C56 C63 -175.4(6) . .
C51 C52 C57 C58 -0.4(8) . .
C53 C52 C57 C58 178.3(5) . .
C51 C52 C57 C56 -179.4(5) . .
C53 C52 C57 C56 -0.7(8) . .
C55 C56 C57 C52 -1.5(8) . .
C63 C56 C57 C52 176.6(5) . .
C55 C56 C57 C58 179.5(5) . .
C63 C56 C57 C58 -2.4(8) . .
C52 C57 C58 C59 1.0(8) . .
C56 C57 C58 C59 180.0(5) . .
C52 C57 C58 C64 -179.6(5) . .
C56 C57 C58 C64 -0.6(8) . .
C57 C58 C59 C60 -0.7(9) . .
C64 C58 C59 C60 179.9(5) . .
C52 C51 C60 C59 0.6(9) . .
C61 C51 C60 C59 -178.4(5) . .
C58 C59 C60 C51 -0.1(9) . .
Rh3 O7 C61 N5 1.9(6) . .
Rh3 O7 C61 C51 -178.4(4) . .
O8 N5 C61 O7 0.1(8) . .
C62 N5 C61 O7 -177.0(6) . .
O8 N5 C61 C51 -179.6(5) . .
C62 N5 C61 C51 3.3(9) . .
C60 C51 C61 O7 -3.4(9) . .
C52 C51 C61 O7 177.6(5) . .
C60 C51 C61 N5 176.3(5) . .
C52 C51 C61 N5 -2.7(8) . .
C61 N5 C62 O9 -179.2(7) . .
O8 N5 C62 O9 3.6(10) . .
C61 N5 C62 C53 -1.0(10) . .
O8 N5 C62 C53 -178.1(5) . .
C54 C53 C62 O9 -1.8(12) . .
C52 C53 C62 O9 176.2(8) . .
C54 C53 C62 N5 -179.9(6) . .
C52 C53 C62 N5 -2.0(10) . .
Rh4 O10 C63 N6 -5.2(6) . .
Rh4 O10 C63 C56 173.4(4) . .
O11 N6 C63 O10 -4.7(7) . .
C64 N6 C63 O10 179.3(5) . .
O11 N6 C63 C56 176.6(4) . .
C64 N6 C63 C56 0.6(7) . .
C55 C56 C63 O10 1.9(8) . .
C57 C56 C63 O10 -176.2(5) . .
C55 C56 C63 N6 -179.5(5) . .
C57 C56 C63 N6 2.5(7) . .
C63 N6 C64 O12 178.0(5) . .
O11 N6 C64 O12 1.9(7) . .
C63 N6 C64 C58 -3.6(7) . .
O11 N6 C64 C58 -179.7(4) . .
C59 C58 C64 O12 1.2(8) . .
C57 C58 C64 O12 -178.2(5) . .
C59 C58 C64 N6 -177.1(5) . .
C57 C58 C64 N6 3.5(7) . .
C69 N7 C65 C66 2.6(9) . .
Rh3 N7 C65 C66 -177.3(5) . .
N7 C65 C66 C67 -0.6(10) . .
C65 C66 C67 C68 -1.5(9) . .
C65 C66 C67 C70 174.2(6) . .
C66 C67 C68 C69 1.8(9) . .
C70 C67 C68 C69 -174.0(6) . .
C65 N7 C69 C68 -2.3(9) . .
Rh3 N7 C69 C68 177.6(5) . .
C67 C68 C69 N7 0.1(9) . .
C66 C67 C70 C75 20.5(10) . .
C68 C67 C70 C75 -163.9(7) . .
C66 C67 C70 C71 -157.9(6) . .
C68 C67 C70 C71 17.7(9) . .
C75 C70 C71 C72 -3.1(10) . .
C67 C70 C71 C72 175.4(6) . .
C70 C71 C72 C73 0.3(10) . .
C71 C72 C73 C74 1.0(10) . .
C71 C72 C73 C78 -177.5(6) . .
C72 C73 C74 C75 0.5(12) . .
C78 C73 C74 C75 178.9(8) . .
C73 C74 C75 C70 -3.4(14) . .
C71 C70 C75 C74 4.6(12) . .
C67 C70 C75 C74 -173.9(7) . .
C80 N8 C76 C77 1.3(9) . .
Rh4 N8 C76 C77 -174.8(5) 3 .
N8 C76 C77 C78 1.6(9) . .
C76 C77 C78 C79 -3.2(10) . .
C76 C77 C78 C73 173.2(6) . .
C72 C73 C78 C79 153.1(7) . .
C74 C73 C78 C79 -25.3(11) . .
C72 C73 C78 C77 -23.2(9) . .
C74 C73 C78 C77 158.4(7) . .
C77 C78 C79 C80 2.0(11) . .
C73 C78 C79 C80 -174.5(7) . .
C76 N8 C80 C79 -2.7(11) . .
Rh4 N8 C80 C79 173.2(6) 3 .
C78 C79 C80 N8 1.0(13) . .
C85 C81 C82 C83 -1.6(7) . .
C86 C81 C82 C83 -177.7(7) . .
Rh3 C81 C82 C83 61.1(5) . .
C85 C81 C82 C87 -179.6(6) . .
C86 C81 C82 C87 4.4(11) . .
Rh3 C81 C82 C87 -116.9(7) . .
C85 C81 C82 Rh3 -62.7(4) . .
C86 C81 C82 Rh3 121.2(7) . .
C81 C82 C83 C84 -0.1(7) . .
C87 C82 C83 C84 177.8(6) . .
Rh3 C82 C83 C84 59.7(4) . .
C81 C82 C83 C88 -177.1(7) . .
C87 C82 C83 C88 0.8(11) . .
Rh3 C82 C83 C88 -117.3(7) . .
C81 C82 C83 Rh3 -59.9(4) . .
C87 C82 C83 Rh3 118.1(7) . .
C82 C83 C84 C85 1.9(7) . .
C88 C83 C84 C85 179.0(6) . .
Rh3 C83 C84 C85 61.7(4) . .
C82 C83 C84 C89 178.3(6) . .
C88 C83 C84 C89 -4.6(10) . .
Rh3 C83 C84 C89 -121.9(7) . .
C82 C83 C84 Rh3 -59.8(4) . .
C88 C83 C84 Rh3 117.3(7) . .
C83 C84 C85 C81 -2.9(7) . .
C89 C84 C85 C81 -179.2(6) . .
Rh3 C84 C85 C81 58.6(4) . .
C83 C84 C85 C90 177.9(6) . .
C89 C84 C85 C90 1.6(11) . .
Rh3 C84 C85 C90 -120.6(7) . .
C83 C84 C85 Rh3 -61.6(4) . .
C89 C84 C85 Rh3 122.2(7) . .
C82 C81 C85 C84 2.8(7) . .
C86 C81 C85 C84 178.8(6) . .
Rh3 C81 C85 C84 -59.3(4) . .
C82 C81 C85 C90 -177.9(6) . .
C86 C81 C85 C90 -2.0(11) . .
Rh3 C81 C85 C90 119.9(7) . .
C82 C81 C85 Rh3 62.2(4) . .
C86 C81 C85 Rh3 -121.8(7) . .
C95 C91 C92 C93 0.8(9) . .
C96 C91 C92 C93 -179.5(8) . .
Rh4 C91 C92 C93 60.7(5) . .
C95 C91 C92 C97 -177.4(8) . .
C96 C91 C92 C97 2.2(13) . .
Rh4 C91 C92 C97 -117.5(8) . .
C95 C91 C92 Rh4 -59.9(6) . .
C96 C91 C92 Rh4 119.7(9) . .
C91 C92 C93 C94 0.4(8) . .
C97 C92 C93 C94 178.6(8) . .
Rh4 C92 C93 C94 61.8(6) . .
C91 C92 C93 C98 -178.3(8) . .
C97 C92 C93 C98 -0.1(13) . .
Rh4 C92 C93 C98 -116.9(8) . .
C91 C92 C93 Rh4 -61.4(5) . .
C97 C92 C93 Rh4 116.8(9) . .
C92 C93 C94 C95 -1.5(10) . .
C98 C93 C94 C95 177.0(10) . .
Rh4 C93 C94 C95 61.3(7) . .
C92 C93 C94 C99 -175.5(10) . .
C98 C93 C94 C99 3.0(17) . .
Rh4 C93 C94 C99 -112.7(11) . .
C92 C93 C94 Rh4 -62.8(5) . .
C98 C93 C94 Rh4 115.7(10) . .
C93 C94 C95 C91 2.1(10) . .
C99 C94 C95 C91 176.6(9) . .
Rh4 C94 C95 C91 61.8(6) . .
C93 C94 C95 C100 -179.8(9) . .
C99 C94 C95 C100 -5.3(16) . .
Rh4 C94 C95 C100 -120.0(11) . .
C93 C94 C95 Rh4 -59.8(6) . .
C99 C94 C95 Rh4 114.8(10) . .
C92 C91 C95 C94 -1.8(10) . .
C96 C91 C95 C94 178.6(9) . .
Rh4 C91 C95 C94 -61.3(6) . .
C92 C91 C95 C100 179.9(9) . .
C96 C91 C95 C100 0.2(14) . .
Rh4 C91 C95 C100 120.4(10) . .
C92 C91 C95 Rh4 59.5(6) . .
C96 C91 C95 Rh4 -120.1(9) . .
O14 S1 C101 F2 73.4(16) . .
O13 S1 C101 F2 -56.7(15) . .
O15 S1 C101 F2 -178.1(13) . .
O14 S1 C101 F1 -50.3(18) . .
O13 S1 C101 F1 179.7(13) . .
O15 S1 C101 F1 58.2(17) . .
O14 S1 C101 F3 -174.5(14) . .
O13 S1 C101 F3 55.5(16) . .
O15 S1 C101 F3 -66.0(16) . .
O18 S2 C102 F5 -162.1(16) . .
O16 S2 C102 F5 -43.5(15) . .
O17 S2 C102 F5 64.1(15) . .
O18 S2 C102 F6 -43.6(14) . .
O16 S2 C102 F6 75.1(11) . .
O17 S2 C102 F6 -177.4(11) . .
O18 S2 C102 F4 59.3(14) . .
O16 S2 C102 F4 177.9(11) . .
O17 S2 C102 F4 -74.5(12) . .
O20 S3 C103 F9 80(2) . .
O19 S3 C103 F9 -64(2) . .
O21 S3 C103 F9 172(2) . .
O20 S3 C103 F8 -33(2) . .
O19 S3 C103 F8 -177(2) . .
O21 S3 C103 F8 60(2) . .
O20 S3 C103 F7 -141.0(18) . .
O19 S3 C103 F7 74.8(18) . .
O21 S3 C103 F7 -48.7(18) . .

loop_
_platon_squeeze_void_nr
_platon_squeeze_void_average_x
_platon_squeeze_void_average_y
_platon_squeeze_void_average_z
_platon_squeeze_void_volume
_platon_squeeze_void_count_electrons
1 0.000 0.000 0.000 2357.8 264.5
2 0.500 0.500 0.856 2357.8 263.2
